data_4301761
loop_
_publ_author_name
'Frank L. Mulligan'
'Dominic C. Babbini'
'Isaac R. Davis'
'Stephanie K. Hurst'
'Gary S. Nichol'

_publ_contact_author 'Dr Stephanie K. Hurst'
_publ_contact_author_email stephanie.hurst@nau.edu
_publ_contact_author_fax '+1 928.523.8111'
_publ_contact_author_phone '+1 (928) 523-6204'
_publ_section_title
;
Monomers and Polymers of Tripalladium(0) Ditropylium Halides
;
_journal_name_full 'Inorganic Chemistry'
_journal_page_first 2708
_journal_page_last 2710
_journal_paper_doi 10.1021/ic8014578
_journal_volume 48
_journal_year 2009
_chemical_formula_moiety 'C14 H14 Br2 Pd2, 2 C2 H6 O S'
_chemical_formula_sum 'C18 H26 Br2 O2 Pd3 S2'
_chemical_formula_weight 817.53
_chemical_name_systematic
;
 ?
;
_space_group_IT_number 29
_symmetry_cell_setting orthorhombic
_symmetry_space_group_name_Hall 'P 2c -2ac'
_symmetry_space_group_name_H-M 'P c a 21'
_atom_sites_solution_hydrogens geom
_atom_sites_solution_primary direct
_atom_sites_solution_secondary difmap
_audit_creation_method SHELXL-97
_cell_angle_alpha 90.00
_cell_angle_beta 90.00
_cell_angle_gamma 90.00
_cell_formula_units_Z 4
_cell_length_a 16.969(4)
_cell_length_b 7.4951(19)
_cell_length_c 17.292(5)
_cell_measurement_reflns_used 5996
_cell_measurement_temperature 120(2)
_cell_measurement_theta_max 25.00
_cell_measurement_theta_min 2.40
_cell_volume 2199.3(10)
_computing_cell_refinement 'SAINT (Bruker, 2007)'
_computing_data_collection 'SMART (Bruker, 2007)'
_computing_data_reduction SAINT
_computing_molecular_graphics 'ORTEP3 for Windows (Farrugia, 1997)'
_computing_publication_material 'SHELXTL and local programs'
_computing_structure_refinement SHELXTL
_computing_structure_solution 'SHELXTL (Sheldrick, 2008)'
_diffrn_ambient_temperature 120(2)
_diffrn_measured_fraction_theta_full 0.946
_diffrn_measured_fraction_theta_max 0.946
_diffrn_measurement_device_type 'Bruker SMART 1000 CCD diffractometer'
_diffrn_measurement_method 'thin-slice \w scans'
_diffrn_radiation_monochromator graphite
_diffrn_radiation_source 'sealed tube'
_diffrn_radiation_type MoK\a
_diffrn_radiation_wavelength 0.71073
_diffrn_reflns_av_R_equivalents 0.0352
_diffrn_reflns_av_sigmaI/netI 0.0480
_diffrn_reflns_limit_h_max 20
_diffrn_reflns_limit_h_min -20
_diffrn_reflns_limit_k_max 8
_diffrn_reflns_limit_k_min -8
_diffrn_reflns_limit_l_max 20
_diffrn_reflns_limit_l_min -20
_diffrn_reflns_number 11636
_diffrn_reflns_theta_full 25.08
_diffrn_reflns_theta_max 25.08
_diffrn_reflns_theta_min 2.36
_exptl_absorpt_coefficient_mu 6.263
_exptl_absorpt_correction_T_max 0.7448
_exptl_absorpt_correction_T_min 0.0759
_exptl_absorpt_correction_type numerical
_exptl_absorpt_process_details 'SADABS; Sheldrick, 1996'
_exptl_crystal_colour 'dark purple'
_exptl_crystal_density_diffrn 2.469
_exptl_crystal_density_method 'not measured'
_exptl_crystal_description blade
_exptl_crystal_F_000 1560
_exptl_crystal_size_max 0.85
_exptl_crystal_size_mid 0.19
_exptl_crystal_size_min 0.05
_refine_diff_density_max 0.861
_refine_diff_density_min -0.801
_refine_diff_density_rms 0.169
_refine_ls_abs_structure_details 'Flack H D (1983), Acta Cryst. A39, 876-881'
_refine_ls_abs_structure_Flack 0.041(15)
_refine_ls_extinction_method none
_refine_ls_goodness_of_fit_ref 1.091
_refine_ls_hydrogen_treatment constr
_refine_ls_matrix_type full
_refine_ls_number_parameters 316
_refine_ls_number_reflns 3626
_refine_ls_number_restraints 183
_refine_ls_restrained_S_all 1.096
_refine_ls_R_factor_all 0.0461
_refine_ls_R_factor_gt 0.0346
_refine_ls_shift/su_max 0.004
_refine_ls_shift/su_mean 0.000
_refine_ls_structure_factor_coef Fsqd
_refine_ls_weighting_details 'calc w=1/[\s^2^(Fo^2^)+(0.0000P)^2^+20.6061P] where P=(Fo^2^+2Fc^2^)/3'
_refine_ls_weighting_scheme calc
_refine_ls_wR_factor_gt 0.0806
_refine_ls_wR_factor_ref 0.0901
_reflns_number_gt 3117
_reflns_number_total 3626
_reflns_threshold_expression I>2\s(I)
_cod_data_source_file ic8014578_si_001_3.cif
_cod_data_source_block 4
_cod_original_cell_volume 2199.2(10)
_cod_database_code 4301761

loop_
_symmetry_equiv_pos_as_xyz
'x, y, z'
'-x, -y, z+1/2'
'x+1/2, -y, z'
'-x+1/2, y, z+1/2'

loop_
_atom_site_label
_atom_site_type_symbol
_atom_site_fract_x
_atom_site_fract_y
_atom_site_fract_z
_atom_site_U_iso_or_equiv
_atom_site_adp_type
_atom_site_occupancy
_atom_site_symmetry_multiplicity
_atom_site_calc_flag
_atom_site_refinement_flags
_atom_site_disorder_assembly
_atom_site_disorder_group
Pd1 Pd 0.15975(6) 0.9669(2) 0.96242(7) 0.0146(4) Uani 0.861(7) 1 d P . 1
Pd2 Pd 0.27664(7) 0.7781(2) 1.04019(6) 0.0140(3) Uani 0.861(7) 1 d P . 1
Pd3 Pd 0.16087(6) 0.5964(2) 0.95880(7) 0.0142(4) Uani 0.861(7) 1 d P . 1
Br1 Br 0.09914(7) 1.2798(3) 0.92340(8) 0.0186(5) Uani 0.861(7) 1 d P . 1
Br2 Br 0.40559(12) 0.7723(3) 1.11943(13) 0.0205(4) Uani 0.861(7) 1 d P . 1
Pd1' Pd 0.1617(7) 0.869(4) 0.9616(14) 0.072(4) Uani 0.139(7) 1 d P . 2
Pd2' Pd 0.2776(8) 0.684(4) 1.0434(14) 0.077(5) Uani 0.139(7) 1 d P . 2
Pd3' Pd 0.1600(7) 0.501(4) 0.9683(11) 0.062(5) Uani 0.139(7) 1 d P . 2
Br1' Br 0.0966(11) 1.181(4) 0.9271(14) 0.086(6) Uani 0.139(7) 1 d P . 2
Br2' Br 0.4061(13) 0.692(4) 1.1244(17) 0.071(6) Uani 0.139(7) 1 d P . 2
C1 C 0.1574(8) 0.981(2) 1.1079(7) 0.046(3) Uani 1 1 d U . .
H1 H 0.1782 1.0971 1.1157 0.055 Uiso 1 1 calc R . 1
C2 C 0.2035(8) 0.8363(19) 1.1394(7) 0.042(2) Uani 1 1 d U . .
H2 H 0.2467 0.8714 1.1709 0.051 Uiso 1 1 calc R A 1
C3 C 0.1943(8) 0.6577(19) 1.1305(7) 0.043(2) Uani 1 1 d U . .
H3 H 0.2315 0.5826 1.1555 0.052 Uiso 1 1 calc R . 1
C4 C 0.1326(9) 0.5718(19) 1.0861(7) 0.049(3) Uani 1 1 d U . .
H4 H 0.1334 0.4450 1.0861 0.059 Uiso 1 1 calc R B 1
C5 C 0.0682(8) 0.6561(19) 1.0404(8) 0.049(2) Uani 1 1 d U . .
H5 H 0.0340 0.5790 1.0126 0.059 Uiso 1 1 calc R . 1
C6 C 0.0540(7) 0.8380(19) 1.0351(7) 0.045(2) Uani 1 1 d U . .
H6 H 0.0120 0.8718 1.0019 0.054 Uiso 1 1 calc R C 1
C7 C 0.0915(9) 0.973(2) 1.0707(8) 0.051(3) Uani 1 1 d U . .
H7 H 0.0644 1.0835 1.0678 0.061 Uiso 1 1 calc R D 1
C8 C 0.3351(8) 0.876(2) 0.9347(7) 0.052(3) Uani 1 1 d U . .
H8 H 0.3764 0.9357 0.9612 0.063 Uiso 1 1 calc R . 1
C9 C 0.3398(8) 0.694(2) 0.9367(8) 0.052(3) Uani 1 1 d U . .
H9 H 0.3825 0.6451 0.9654 0.063 Uiso 1 1 calc R E 1
C10 C 0.2902(9) 0.571(2) 0.9020(7) 0.050(3) Uani 1 1 d U . .
H10 H 0.3018 0.4502 0.9135 0.060 Uiso 1 1 calc R . 1
C11 C 0.2243(8) 0.596(2) 0.8518(7) 0.050(3) Uani 1 1 d U . .
H11 H 0.2016 0.4925 0.8294 0.060 Uiso 1 1 calc R F 1
C12 C 0.1912(8) 0.757(2) 0.8332(7) 0.050(3) Uani 1 1 d U . .
H12 H 0.1436 0.7490 0.8043 0.060 Uiso 1 1 calc R . 1
C13 C 0.2159(8) 0.928(2) 0.8496(7) 0.050(3) Uani 1 1 d U . .
H13 H 0.1874 1.0207 0.8243 0.061 Uiso 1 1 calc R G 1
C14 C 0.2793(8) 0.988(2) 0.9001(7) 0.051(3) Uani 1 1 d U . .
H14 H 0.2831 1.1126 0.9103 0.061 Uiso 1 1 calc R H 1
S1 S 0.3318(3) 1.2067(6) 1.1771(3) 0.0295(9) Uani 0.610(5) 1 d PDU I 1
O1 O 0.2678(8) 1.311(2) 1.2167(8) 0.031(3) Uani 0.610(5) 1 d PU I 1
C15 C 0.336(3) 1.257(4) 1.0757(9) 0.028(4) Uani 0.610(5) 1 d PDU I 1
H15A H 0.2834 1.2417 1.0529 0.042 Uiso 0.610(5) 1 calc PR I 1
H15B H 0.3732 1.1769 1.0502 0.042 Uiso 0.610(5) 1 calc PR I 1
H15C H 0.3530 1.3811 1.0686 0.042 Uiso 0.610(5) 1 calc PR I 1
C16 C 0.424(2) 1.249(4) 1.203(2) 0.051(7) Uani 0.610(5) 1 d PU I 1
H16A H 0.4316 1.2158 1.2574 0.076 Uiso 0.610(5) 1 calc PR I 1
H16B H 0.4348 1.3771 1.1969 0.076 Uiso 0.610(5) 1 calc PR I 1
H16C H 0.4602 1.1807 1.1705 0.076 Uiso 0.610(5) 1 calc PR I 1
S1' S 0.3309(4) 1.3408(11) 1.1788(4) 0.0295(9) Uani 0.390(5) 1 d PDU I 2
O1' O 0.2694(13) 1.215(3) 1.2185(13) 0.029(5) Uani 0.390(5) 1 d PU I 2
C15' C 0.331(5) 1.292(7) 1.0772(11) 0.028(4) Uani 0.390(5) 1 d PDU I 2
H15D H 0.2773 1.3021 1.0569 0.042 Uiso 0.390(5) 1 calc PR I 2
H15E H 0.3507 1.1707 1.0688 0.042 Uiso 0.390(5) 1 calc PR I 2
H15F H 0.3654 1.3773 1.0503 0.042 Uiso 0.390(5) 1 calc PR I 2
C16' C 0.424(2) 1.307(4) 1.204(2) 0.016(6) Uani 0.390(5) 1 d PU I 2
H16D H 0.4323 1.3509 1.2569 0.025 Uiso 0.390(5) 1 calc PR I 2
H16E H 0.4587 1.3711 1.1685 0.025 Uiso 0.390(5) 1 calc PR I 2
H16F H 0.4356 1.1791 1.2021 0.025 Uiso 0.390(5) 1 calc PR I 2
S2 S 0.02465(16) 1.2767(5) 1.33449(18) 0.0407(8) Uani 1 1 d U . .
O2 O 0.0746(4) 1.2719(13) 1.4064(4) 0.040(2) Uani 1 1 d . . .
C17 C 0.0391(13) 1.077(2) 1.2913(10) 0.085(6) Uani 1 1 d U . .
H17A H 0.0136 0.9832 1.3218 0.127 Uiso 1 1 calc R . .
H17B H 0.0958 1.0528 1.2879 0.127 Uiso 1 1 calc R . .
H17C H 0.0164 1.0793 1.2392 0.127 Uiso 1 1 calc R . .
C18 C 0.0752(11) 1.407(3) 1.2664(10) 0.084(6) Uani 1 1 d U . .
H18A H 0.0735 1.5325 1.2821 0.126 Uiso 1 1 calc R . .
H18B H 0.0502 1.3936 1.2156 0.126 Uiso 1 1 calc R . .
H18C H 0.1302 1.3674 1.2633 0.126 Uiso 1 1 calc R . .

loop_
_atom_site_aniso_label
_atom_site_aniso_U_11
_atom_site_aniso_U_22
_atom_site_aniso_U_33
_atom_site_aniso_U_23
_atom_site_aniso_U_13
_atom_site_aniso_U_12
Pd1 0.0136(5) 0.0187(8) 0.0115(5) 0.0034(8) 0.0017(4) 0.0011(5)
Pd2 0.0113(5) 0.0192(7) 0.0115(5) 0.0017(9) -0.0025(4) -0.0005(5)
Pd3 0.0129(4) 0.0188(8) 0.0108(6) -0.0017(7) 0.0012(4) 0.0002(5)
Br1 0.0234(7) 0.0165(9) 0.0160(6) 0.0008(9) 0.0000(5) 0.0000(6)
Br2 0.0158(7) 0.0247(9) 0.0211(8) 0.0035(12) -0.0067(5) -0.0014(7)
Pd1' 0.060(6) 0.093(13) 0.062(7) 0.007(13) 0.007(5) -0.001(7)
Pd2' 0.066(7) 0.114(15) 0.051(7) 0.016(13) 0.002(5) 0.005(9)
Pd3' 0.054(6) 0.106(14) 0.027(5) 0.010(10) 0.008(4) -0.002(7)
Br1' 0.124(14) 0.066(13) 0.067(10) 0.022(11) 0.028(8) 0.007(11)
Br2' 0.060(9) 0.100(17) 0.054(9) 0.014(15) -0.005(6) 0.011(12)
C1 0.045(6) 0.060(6) 0.033(6) 0.002(5) 0.018(4) 0.000(5)
C2 0.034(5) 0.075(6) 0.018(5) -0.015(4) 0.000(4) 0.005(5)
C3 0.048(5) 0.064(5) 0.017(5) 0.010(4) 0.008(4) 0.020(5)
C4 0.071(6) 0.047(6) 0.029(5) -0.005(4) 0.025(5) -0.001(5)
C5 0.044(5) 0.080(6) 0.023(5) -0.022(5) 0.011(4) -0.019(5)
C6 0.033(5) 0.088(6) 0.014(5) -0.007(5) 0.011(4) 0.010(5)
C7 0.050(6) 0.065(6) 0.036(6) 0.002(5) 0.012(4) 0.012(5)
C8 0.047(6) 0.077(6) 0.032(6) -0.008(5) 0.003(4) -0.013(5)
C9 0.048(6) 0.077(6) 0.031(6) -0.001(5) 0.003(4) 0.018(5)
C10 0.065(6) 0.055(6) 0.031(5) -0.002(5) 0.020(5) 0.018(5)
C11 0.056(6) 0.073(6) 0.022(5) -0.014(5) 0.023(4) -0.016(5)
C12 0.036(5) 0.100(7) 0.013(5) -0.007(5) 0.007(4) 0.001(5)
C13 0.054(6) 0.080(6) 0.017(5) 0.008(5) 0.019(4) 0.022(5)
C14 0.059(6) 0.063(6) 0.031(6) -0.003(5) 0.026(4) -0.002(5)
S1 0.038(2) 0.0281(19) 0.022(2) 0.0042(19) 0.0056(15) 0.003(2)
O1 0.038(7) 0.032(7) 0.023(6) 0.003(6) 0.009(5) 0.005(6)
C15 0.033(6) 0.030(8) 0.021(4) 0.003(4) 0.000(4) 0.001(6)
C16 0.055(9) 0.058(11) 0.040(9) -0.002(9) -0.005(7) 0.000(9)
S1' 0.038(2) 0.0281(19) 0.022(2) 0.0042(19) 0.0056(15) 0.003(2)
O1' 0.036(9) 0.030(9) 0.022(8) 0.002(8) -0.006(7) -0.006(8)
C15' 0.033(6) 0.030(8) 0.021(4) 0.003(4) 0.000(4) 0.001(6)
C16' 0.030(9) 0.009(10) 0.010(8) 0.001(8) -0.007(7) 0.002(8)
S2 0.0168(13) 0.081(2) 0.0246(15) 0.0064(17) 0.0001(11) -0.0045(14)
O2 0.020(4) 0.080(6) 0.021(5) 0.009(4) -0.005(3) -0.003(4)
C17 0.132(17) 0.061(9) 0.061(11) 0.022(7) -0.064(11) -0.015(10)
C18 0.082(13) 0.101(13) 0.069(12) 0.058(10) -0.041(9) -0.034(10)

loop_
_atom_type_symbol
_atom_type_description
_atom_type_scat_dispersion_real
_atom_type_scat_dispersion_imag
_atom_type_scat_source
C C 0.0033 0.0016 'International Tables Vol C Tables 4.2.6.8 and 6.1.1.4'
H H 0.0000 0.0000 'International Tables Vol C Tables 4.2.6.8 and 6.1.1.4'
Br Br -0.2901 2.4595 'International Tables Vol C Tables 4.2.6.8 and 6.1.1.4'
O O 0.0106 0.0060 'International Tables Vol C Tables 4.2.6.8 and 6.1.1.4'
Pd Pd -0.9988 1.0072 'International Tables Vol C Tables 4.2.6.8 and 6.1.1.4'
S S 0.1246 0.1234 'International Tables Vol C Tables 4.2.6.8 and 6.1.1.4'

loop_
_geom_angle_atom_site_label_1
_geom_angle_atom_site_label_2
_geom_angle_atom_site_label_3
_geom_angle
_geom_angle_site_symmetry_1
_geom_angle_site_symmetry_3
_geom_angle_publ_flag
Pd2 Pd1 Pd3 59.85(4) . . ?
Pd2 Pd1 Br1 148.24(6) . . ?
Pd2 Pd1 C1 63.2(3) . . ?
Pd2 Pd1 C6 94.3(3) . . ?
Pd2 Pd1 C7 88.5(4) . . ?
Pd2 Pd1 C13 93.1(4) . . ?
Pd2 Pd1 C14 68.5(4) . . ?
Pd3 Pd1 Br1 151.91(6) . . ?
Pd3 Pd1 C1 93.7(4) . . ?
Pd3 Pd1 C6 67.3(3) . . ?
Pd3 Pd1 C7 92.5(4) . . ?
Pd3 Pd1 C13 81.1(4) . . ?
Pd3 Pd1 C14 93.1(4) . . ?
Br1 Pd1 C1 102.2(3) . . ?
Br1 Pd1 C6 101.5(3) . . ?
Br1 Pd1 C7 89.7(4) . . ?
Br1 Pd1 C13 93.4(4) . . ?
Br1 Pd1 C14 99.3(4) . . ?
C1 Pd1 C6 58.7(5) . . ?
C1 Pd1 C7 30.8(5) . . ?
C1 Pd1 C13 154.4(5) . . ?
C1 Pd1 C14 118.6(5) . . ?
C6 Pd1 C7 33.6(5) . . ?
C6 Pd1 C13 137.8(5) . . ?
C6 Pd1 C14 159.1(5) . . ?
C7 Pd1 C13 171.4(6) . . ?
C7 Pd1 C14 149.3(5) . . ?
C13 Pd1 C14 37.7(5) . . ?
Pd1 Pd2 Pd3 59.99(4) . . ?
Pd1 Pd2 Br2 150.33(6) . . ?
Pd1 Pd2 C2 82.6(3) . . ?
Pd1 Pd2 C3 95.5(3) . . ?
Pd1 Pd2 C8 75.6(4) . . ?
Pd1 Pd2 C9 95.8(4) . . ?
Pd3 Pd2 Br2 149.45(6) . . ?
Pd3 Pd2 C2 95.5(4) . . ?
Pd3 Pd2 C3 73.7(4) . . ?
Pd3 Pd2 C8 93.5(4) . . ?
Pd3 Pd2 C9 77.8(4) . . ?
Br2 Pd2 C2 93.9(3) . . ?
Br2 Pd2 C3 98.6(3) . . ?
Br2 Pd2 C8 93.6(4) . . ?
Br2 Pd2 C9 90.8(4) . . ?
C2 Pd2 C3 35.4(5) . . ?
C2 Pd2 C8 148.1(6) . . ?
C2 Pd2 C9 172.9(6) . . ?
C3 Pd2 C8 167.0(5) . . ?
C3 Pd2 C9 138.4(6) . . ?
C8 Pd2 C9 36.4(6) . . ?
Pd1 Pd3 Pd2 60.17(4) . . ?
Pd1 Pd3 Br1 153.21(6) . 1_545 ?
Pd1 Pd3 C4 93.3(4) . . ?
Pd1 Pd3 C5 76.9(4) . . ?
Pd1 Pd3 C10 95.3(4) . . ?
Pd1 Pd3 C11 91.3(4) . . ?
Pd1 Pd3 C12 63.1(3) . . ?
Pd2 Pd3 Br1 146.31(6) . 1_545 ?
Pd2 Pd3 C4 72.3(4) . . ?
Pd2 Pd3 C5 94.7(4) . . ?
Pd2 Pd3 C10 66.4(4) . . ?
Pd2 Pd3 C11 94.8(4) . . ?
Pd2 Pd3 C12 93.4(3) . . ?
Br1 Pd3 C4 93.9(4) 1_545 . ?
Br1 Pd3 C5 92.8(4) 1_545 . ?
Br1 Pd3 C10 101.2(4) 1_545 . ?
Br1 Pd3 C11 89.9(4) 1_545 . ?
Br1 Pd3 C12 107.7(3) 1_545 . ?
C4 Pd3 C5 39.3(5) . . ?
C4 Pd3 C10 125.7(5) . . ?
C4 Pd3 C11 161.5(6) . . ?
C4 Pd3 C12 156.4(5) . . ?
C5 Pd3 C10 160.8(5) . . ?
C5 Pd3 C11 158.6(6) . . ?
C5 Pd3 C12 127.6(5) . . ?
C10 Pd3 C11 36.0(5) . . ?
C10 Pd3 C12 60.2(5) . . ?
C11 Pd3 C12 32.6(5) . . ?
Pd1 Br1 Pd3 125.26(6) . 1_565 ?
Pd2' Pd1' Pd3' 59.4(5) . . ?
Pd2' Pd1' Br1' 147.6(8) . . ?
Pd2' Pd1' C5 82.0(7) . . ?
Pd2' Pd1' C6 103.7(8) . . ?
Pd2' Pd1' C7 96.6(8) . . ?
Pd2' Pd1' C12 98.4(8) . . ?
Pd2' Pd1' C13 104.7(8) . . ?
Pd2' Pd1' C14 80.0(8) . . ?
Pd3' Pd1' Br1' 152.3(7) . . ?
Pd3' Pd1' C5 50.7(6) . . ?
Pd3' Pd1' C6 82.2(8) . . ?
Pd3' Pd1' C7 106.9(8) . . ?
Pd3' Pd1' C12 72.1(8) . . ?
Pd3' Pd1' C13 104.2(10) . . ?
Pd3' Pd1' C14 113.2(9) . . ?
Br1' Pd1' C5 113.6(8) . . ?
Br1' Pd1' C6 83.1(9) . . ?
Br1' Pd1' C7 71.3(8) . . ?
Br1' Pd1' C12 100.7(9) . . ?
Br1' Pd1' C13 78.3(8) . . ?
Br1' Pd1' C14 85.3(8) . . ?
C5 Pd1' C6 31.8(5) . . ?
C5 Pd1' C7 58.8(6) . . ?
C5 Pd1' C12 112.8(11) . . ?
C5 Pd1' C13 146.6(12) . . ?
C5 Pd1' C14 160.8(12) . . ?
C6 Pd1' C7 33.8(6) . . ?
C6 Pd1' C12 130.7(10) . . ?
C6 Pd1' C13 150.0(11) . . ?
C6 Pd1' C14 163.1(14) . . ?
C7 Pd1' C12 161.5(9) . . ?
C7 Pd1' C13 148.3(15) . . ?
C7 Pd1' C14 129.9(12) . . ?
C12 Pd1' C13 34.4(6) . . ?
C12 Pd1' C14 63.8(7) . . ?
C13 Pd1' C14 36.2(6) . . ?
Pd1' Pd2' Pd3' 59.8(5) . . ?
Pd1' Pd2' Br2' 148.8(8) . . ?
Pd1' Pd2' C2 75.1(7) . . ?
Pd1' Pd2' C3 86.3(8) . . ?
Pd1' Pd2' C8 67.6(6) . . ?
Pd1' Pd2' C9 83.9(7) . . ?
Pd1' Pd2' C10 75.1(7) . . ?
Pd3' Pd2' Br2' 151.3(8) . . ?
Pd3' Pd2' C2 100.7(7) . . ?
Pd3' Pd2' C3 78.5(7) . . ?
Pd3' Pd2' C8 102.1(7) . . ?
Pd3' Pd2' C9 88.1(8) . . ?
Pd3' Pd2' C10 56.8(6) . . ?
Br2' Pd2' C2 93.2(8) . . ?
Br2' Pd2' C3 100.5(9) . . ?
Br2' Pd2' C8 93.6(8) . . ?
Br2' Pd2' C9 92.9(9) . . ?
Br2' Pd2' C10 116.6(8) . . ?
C2 Pd2' C3 34.7(6) . . ?
C2 Pd2' C8 116.5(12) . . ?
C2 Pd2' C9 148.6(15) . . ?
C2 Pd2' C10 149.2(9) . . ?
C3 Pd2' C8 147.9(13) . . ?
C3 Pd2' C9 166.2(12) . . ?
C3 Pd2' C10 135.1(11) . . ?
C8 Pd2' C9 32.3(6) . . ?
C8 Pd2' C10 57.3(7) . . ?
C9 Pd2' C10 32.1(6) . . ?
Pd1' Pd3' Pd2' 60.8(5) . . ?
Pd1' Pd3' Br1' 150.8(7) . 1_545 ?
Pd1' Pd3' C4 78.2(9) . . ?
Pd1' Pd3' C5 61.8(8) . . ?
Pd1' Pd3' C10 76.4(8) . . ?
Pd1' Pd3' C11 70.3(8) . . ?
Pd2' Pd3' Br1' 148.2(7) . 1_545 ?
Pd2' Pd3' C4 65.6(7) . . ?
Pd2' Pd3' C5 89.0(7) . . ?
Pd2' Pd3' C10 58.6(7) . . ?
Pd2' Pd3' C11 85.3(7) . . ?
Br1' Pd3' C4 112.2(9) 1_545 . ?
Br1' Pd3' C5 108.6(8) 1_545 . ?
Br1' Pd3' C10 114.1(8) 1_545 . ?
Br1' Pd3' C11 102.8(7) 1_545 . ?
C4 Pd3' C5 38.8(6) . . ?
C4 Pd3' C10 124.2(9) . . ?
C4 Pd3' C11 144.9(13) . . ?
C5 Pd3' C10 136.4(12) . . ?
C5 Pd3' C11 127.6(13) . . ?
C10 Pd3' C11 33.4(5) . . ?
Pd1' Br1' Pd3' 123.6(8) . 1_565 ?
Pd1 C1 H1 99.9 . . ?
Pd1 C1 C2 109.7(8) . . ?
Pd1 C1 C7 60.9(8) . . ?
H1 C1 C2 115.7 . . ?
H1 C1 C7 115.7 . . ?
C2 C1 C7 128.5(15) . . ?
Pd2 C2 Pd2' 17.1(6) . . ?
Pd2 C2 C1 99.4(8) . . ?
Pd2 C2 H2 94.0 . . ?
Pd2 C2 C3 77.1(7) . . ?
Pd2' C2 C1 112.6(10) . . ?
Pd2' C2 H2 97.3 . . ?
Pd2' C2 C3 60.5(9) . . ?
C1 C2 H2 115.3 . . ?
C1 C2 C3 129.4(13) . . ?
H2 C2 C3 115.3 . . ?
Pd2 C3 Pd2' 17.8(8) . . ?
Pd2 C3 C2 67.5(7) . . ?
Pd2 C3 H3 98.0 . . ?
Pd2 C3 C4 104.8(8) . . ?
Pd2' C3 C2 84.8(11) . . ?
Pd2' C3 H3 86.3 . . ?
Pd2' C3 C4 98.7(10) . . ?
C2 C3 H3 117.2 . . ?
C2 C3 C4 125.6(12) . . ?
H3 C3 C4 117.2 . . ?
Pd3 C4 Pd3' 18.9(7) . . ?
Pd3 C4 C3 109.0(9) . . ?
Pd3 C4 H4 94.6 . . ?
Pd3 C4 C5 66.7(7) . . ?
Pd3' C4 C3 117.0(10) . . ?
Pd3' C4 H4 75.6 . . ?
Pd3' C4 C5 76.2(9) . . ?
C3 C4 H4 115.8 . . ?
C3 C4 C5 128.5(13) . . ?
H4 C4 C5 115.8 . . ?
Pd3 C5 Pd1' 49.3(6) . . ?
Pd3 C5 Pd3' 18.5(6) . . ?
Pd3 C5 C4 74.0(7) . . ?
Pd3 C5 H5 89.3 . . ?
Pd3 C5 C6 106.7(9) . . ?
Pd1' C5 Pd3' 67.6(6) . . ?
Pd1' C5 C4 95.1(9) . . ?
Pd1' C5 H5 118.4 . . ?
Pd1' C5 C6 58.3(8) . . ?
Pd3' C5 C4 65.0(8) . . ?
Pd3' C5 H5 80.3 . . ?
Pd3' C5 C6 125.2(11) . . ?
C4 C5 H5 117.3 . . ?
C4 C5 C6 125.4(12) . . ?
H5 C5 C6 117.3 . . ?
Pd1 C6 Pd1' 17.8(7) . . ?
Pd1 C6 C5 107.5(8) . . ?
Pd1 C6 H6 97.8 . . ?
Pd1 C6 C7 65.3(8) . . ?
Pd1' C6 C5 89.9(10) . . ?
Pd1' C6 H6 103.9 . . ?
Pd1' C6 C7 78.1(10) . . ?
C5 C6 H6 115.6 . . ?
C5 C6 C7 128.8(13) . . ?
H6 C6 C7 115.6 . . ?
Pd1 C7 Pd1' 18.1(6) . . ?
Pd1 C7 C1 88.3(9) . . ?
Pd1 C7 C6 81.1(8) . . ?
Pd1 C7 H7 103.2 . . ?
Pd1' C7 C1 88.7(10) . . ?
Pd1' C7 C6 68.1(9) . . ?
Pd1' C7 H7 119.4 . . ?
C1 C7 C6 132.3(15) . . ?
C1 C7 H7 113.8 . . ?
C6 C7 H7 113.8 . . ?
Pd2 C8 Pd2' 14.7(6) . . ?
Pd2 C8 H8 95.2 . . ?
Pd2 C8 C9 71.0(8) . . ?
Pd2 C8 C14 104.4(9) . . ?
Pd2' C8 H8 101.1 . . ?
Pd2' C8 C9 56.3(9) . . ?
Pd2' C8 C14 113.2(10) . . ?
H8 C8 C9 114.7 . . ?
H8 C8 C14 114.7 . . ?
C9 C8 C14 130.6(14) . . ?
Pd2 C9 Pd2' 18.8(8) . . ?
Pd2 C9 C8 72.6(8) . . ?
Pd2 C9 H9 93.3 . . ?
Pd2 C9 C10 104.4(9) . . ?
Pd2' C9 C8 91.4(12) . . ?
Pd2' C9 H9 85.0 . . ?
Pd2' C9 C10 93.0(11) . . ?
C8 C9 H9 116.0 . . ?
C8 C9 C10 127.9(14) . . ?
H9 C9 C10 116.0 . . ?
Pd3 C10 Pd2' 61.1(4) . . ?
Pd3 C10 Pd3' 16.7(6) . . ?
Pd3 C10 C9 109.1(9) . . ?
Pd3 C10 H10 100.3 . . ?
Pd3 C10 C11 61.6(7) . . ?
Pd2' C10 Pd3' 64.7(6) . . ?
Pd2' C10 C9 54.9(8) . . ?
Pd2' C10 H10 97.5 . . ?
Pd2' C10 C11 117.8(9) . . ?
Pd3' C10 C9 118.1(10) . . ?
Pd3' C10 H10 83.6 . . ?
Pd3' C10 C11 67.7(8) . . ?
C9 C10 H10 114.5 . . ?
C9 C10 C11 130.9(14) . . ?
H10 C10 C11 114.5 . . ?
Pd3 C11 Pd3' 17.4(6) . . ?
Pd3 C11 C10 82.4(7) . . ?
Pd3 C11 H11 98.5 . . ?
Pd3 C11 C12 89.8(8) . . ?
Pd3' C11 C10 78.8(8) . . ?
Pd3' C11 H11 85.0 . . ?
Pd3' C11 C12 105.8(10) . . ?
C10 C11 H11 117.2 . . ?
C10 C11 C12 125.5(14) . . ?
H11 C11 C12 117.2 . . ?
Pd3 C12 Pd1' 48.6(7) . . ?
Pd3 C12 C11 57.6(7) . . ?
Pd3 C12 H12 104.4 . . ?
Pd3 C12 C13 109.0(8) . . ?
Pd1' C12 C11 100.0(11) . . ?
Pd1' C12 H12 109.0 . . ?
Pd1' C12 C13 63.3(9) . . ?
C11 C12 H12 114.9 . . ?
C11 C12 C13 130.2(14) . . ?
H12 C12 C13 114.9 . . ?
Pd1 C13 Pd1' 19.3(7) . . ?
Pd1 C13 C12 100.0(8) . . ?
Pd1 C13 H13 95.4 . . ?
Pd1 C13 C14 75.3(7) . . ?
Pd1' C13 C12 82.2(11) . . ?
Pd1' C13 H13 110.0 . . ?
Pd1' C13 C14 80.9(9) . . ?
C12 C13 H13 115.3 . . ?
C12 C13 C14 129.3(14) . . ?
H13 C13 C14 115.3 . . ?
Pd1 C14 Pd1' 17.6(6) . . ?
Pd1 C14 C8 110.7(9) . . ?
Pd1 C14 C13 67.0(7) . . ?
Pd1 C14 H14 92.4 . . ?
Pd1' C14 C8 98.4(11) . . ?
Pd1' C14 C13 62.8(9) . . ?
Pd1' C14 H14 109.6 . . ?
C8 C14 C13 124.7(14) . . ?
C8 C14 H14 117.7 . . ?
C13 C14 H14 117.7 . . ?
O1 S1 C15 111.3(14) . . ?
O1 S1 C16 117.2(14) . . ?
C15 S1 C16 101(2) . . ?
S1 C15 H15A 109.5 . . ?
S1 C15 H15B 109.5 . . ?
S1 C15 H15C 109.5 . . ?
H15A C15 H15B 109.5 . . ?
H15A C15 H15C 109.5 . . ?
H15B C15 H15C 109.5 . . ?
S1 C16 H16A 109.5 . . ?
S1 C16 H16B 109.5 . . ?
S1 C16 H16C 109.5 . . ?
H16A C16 H16B 109.5 . . ?
H16A C16 H16C 109.5 . . ?
H16B C16 H16C 109.5 . . ?
O1' S1' C15' 108(2) . . ?
O1' S1' C16' 115.3(15) . . ?
C15' S1' C16' 103(3) . . ?
S1' C15' H15D 109.5 . . ?
S1' C15' H15E 109.5 . . ?
S1' C15' H15F 109.5 . . ?
H15D C15' H15E 109.5 . . ?
H15D C15' H15F 109.5 . . ?
H15E C15' H15F 109.5 . . ?
S1' C16' H16D 109.5 . . ?
S1' C16' H16E 109.5 . . ?
S1' C16' H16F 109.5 . . ?
H16D C16' H16E 109.5 . . ?
H16D C16' H16F 109.5 . . ?
H16E C16' H16F 109.5 . . ?
O2 S2 C17 105.2(6) . . ?
O2 S2 C18 107.0(6) . . ?
C17 S2 C18 97.2(10) . . ?
S2 C17 H17A 109.5 . . ?
S2 C17 H17B 109.5 . . ?
S2 C17 H17C 109.5 . . ?
H17A C17 H17B 109.5 . . ?
H17A C17 H17C 109.5 . . ?
H17B C17 H17C 109.5 . . ?
S2 C18 H18A 109.5 . . ?
S2 C18 H18B 109.5 . . ?
S2 C18 H18C 109.5 . . ?
H18A C18 H18B 109.5 . . ?
H18A C18 H18C 109.5 . . ?
H18B C18 H18C 109.5 . . ?

loop_
_geom_bond_atom_site_label_1
_geom_bond_atom_site_label_2
_geom_bond_distance
_geom_bond_site_symmetry_2
_geom_bond_publ_flag
Pd1 Pd2 2.7830(16) . ?
Pd1 Pd3 2.7780(16) . ?
Pd1 Br1 2.6481(19) . ?
Pd1 C1 2.519(13) . ?
Pd1 C6 2.395(12) . ?
Pd1 C7 2.201(13) . ?
Pd1 C13 2.190(11) . ?
Pd1 C14 2.302(13) . ?
Pd2 Pd3 2.7741(16) . ?
Pd2 Br2 2.582(2) . ?
Pd2 C2 2.161(11) . ?
Pd2 C3 2.281(13) . ?
Pd2 C8 2.201(13) . ?
Pd2 C9 2.181(13) . ?
Pd3 Br1 2.6649(19) 1_545 ?
Pd3 C4 2.260(12) . ?
Pd3 C5 2.160(12) . ?
Pd3 C10 2.411(14) . ?
Pd3 C11 2.141(11) . ?
Pd3 C12 2.535(14) . ?
Br1 Pd3 2.6650(19) 1_565 ?
Pd1' Pd2' 2.789(19) . ?
Pd1' Pd3' 2.76(2) . ?
Pd1' Br1' 2.66(2) . ?
Pd1' C5 2.63(3) . ?
Pd1' C6 2.24(2) . ?
Pd1' C7 2.36(3) . ?
Pd1' C12 2.43(3) . ?
Pd1' C13 2.19(3) . ?
Pd1' C14 2.43(2) . ?
Pd2' Pd3' 2.75(2) . ?
Pd2' Br2' 2.59(3) . ?
Pd2' C2 2.37(3) . ?
Pd2' C3 2.07(2) . ?
Pd2' C8 2.56(3) . ?
Pd2' C9 2.13(2) . ?
Pd2' C10 2.60(3) . ?
Pd3' Br1' 2.72(2) 1_545 ?
Pd3' C4 2.16(2) . ?
Pd3' C5 2.31(2) . ?
Pd3' C10 2.54(2) . ?
Pd3' C11 2.40(2) . ?
Br1' Pd3' 2.72(2) 1_565 ?
C1 H1 0.9500 . ?
C1 C2 1.44(2) . ?
C1 C7 1.29(2) . ?
C2 H2 0.9500 . ?
C2 C3 1.357(19) . ?
C3 H3 0.9500 . ?
C3 C4 1.45(2) . ?
C4 H4 0.9500 . ?
C4 C5 1.49(2) . ?
C5 H5 0.9500 . ?
C5 C6 1.39(2) . ?
C6 H6 0.9500 . ?
C6 C7 1.34(2) . ?
C7 H7 0.9500 . ?
C8 H8 0.9500 . ?
C8 C9 1.37(2) . ?
C8 C14 1.40(2) . ?
C9 H9 0.9500 . ?
C9 C10 1.38(2) . ?
C10 H10 0.9500 . ?
C10 C11 1.43(2) . ?
C11 H11 0.9500 . ?
C11 C12 1.36(2) . ?
C12 H12 0.9500 . ?
C12 C13 1.39(2) . ?
C13 H13 0.9500 . ?
C13 C14 1.46(2) . ?
C14 H14 0.9500 . ?
S1 O1 1.503(15) . ?
S1 C15 1.795(16) . ?
S1 C16 1.66(4) . ?
C15 H15A 0.9800 . ?
C15 H15B 0.9800 . ?
C15 H15C 0.9800 . ?
C16 H16A 0.9800 . ?
C16 H16B 0.9800 . ?
C16 H16C 0.9800 . ?
S1' O1' 1.56(2) . ?
S1' C15' 1.795(19) . ?
S1' C16' 1.66(4) . ?
C15' H15D 0.9800 . ?
C15' H15E 0.9800 . ?
C15' H15F 0.9800 . ?
C16' H16D 0.9800 . ?
C16' H16E 0.9800 . ?
C16' H16F 0.9800 . ?
S2 O2 1.505(8) . ?
S2 C17 1.691(18) . ?
S2 C18 1.754(16) . ?
C17 H17A 0.9800 . ?
C17 H17B 0.9800 . ?
C17 H17C 0.9800 . ?
C18 H18A 0.9800 . ?
C18 H18B 0.9800 . ?
C18 H18C 0.9800 . ?

loop_
_geom_hbond_atom_site_label_D
_geom_hbond_atom_site_label_H
_geom_hbond_atom_site_label_A
_geom_hbond_distance_DH
_geom_hbond_distance_HA
_geom_hbond_distance_DA
_geom_hbond_angle_DHA
_geom_hbond_site_symmetry_A
C2 H2 S1 0.95 2.90 3.587(15) 130.1 .
C3 H3 O1 0.95 2.38 3.246(19) 152.1 1_545
C6 H6 O2 0.95 2.46 3.225(15) 137.6 2_574
C10 H10 O2 0.95 2.49 3.210(16) 132.7 4_544
C11 H11 O1 0.95 2.43 3.169(19) 134.2 4_544

loop_
_geom_torsion_atom_site_label_1
_geom_torsion_atom_site_label_2
_geom_torsion_atom_site_label_3
_geom_torsion_atom_site_label_4
_geom_torsion
_geom_torsion_site_symmetry_1
_geom_torsion_site_symmetry_2
_geom_torsion_site_symmetry_3
_geom_torsion_site_symmetry_4
_geom_torsion_publ_flag
Pd3 Pd1 Pd2 Br2 174.30(16) . . . . ?
Pd3 Pd1 Pd2 C2 -100.7(4) . . . . ?
Pd3 Pd1 Pd2 C3 -67.6(4) . . . . ?
Pd3 Pd1 Pd2 C8 102.8(4) . . . . ?
Pd3 Pd1 Pd2 C9 72.3(4) . . . . ?
Br1 Pd1 Pd2 Pd3 -179.28(13) . . . . ?
Br1 Pd1 Pd2 Br2 -5.0(2) . . . . ?
Br1 Pd1 Pd2 C2 80.0(4) . . . . ?
Br1 Pd1 Pd2 C3 113.1(4) . . . . ?
Br1 Pd1 Pd2 C8 -76.5(4) . . . . ?
Br1 Pd1 Pd2 C9 -107.0(4) . . . . ?
C1 Pd1 Pd2 Pd3 112.1(4) . . . . ?
C1 Pd1 Pd2 Br2 -73.6(4) . . . . ?
C1 Pd1 Pd2 C2 11.4(5) . . . . ?
C1 Pd1 Pd2 C3 44.5(5) . . . . ?
C1 Pd1 Pd2 C8 -145.1(6) . . . . ?
C1 Pd1 Pd2 C9 -175.6(6) . . . . ?
C6 Pd1 Pd2 Pd3 60.5(3) . . . . ?
C6 Pd1 Pd2 Br2 -125.2(4) . . . . ?
C6 Pd1 Pd2 C2 -40.2(5) . . . . ?
C6 Pd1 Pd2 C3 -7.1(5) . . . . ?
C6 Pd1 Pd2 C8 163.4(5) . . . . ?
C6 Pd1 Pd2 C9 132.8(5) . . . . ?
C7 Pd1 Pd2 Pd3 93.7(4) . . . . ?
C7 Pd1 Pd2 Br2 -92.0(4) . . . . ?
C7 Pd1 Pd2 C2 -7.0(6) . . . . ?
C7 Pd1 Pd2 C3 26.1(6) . . . . ?
C7 Pd1 Pd2 C8 -163.5(6) . . . . ?
C7 Pd1 Pd2 C9 166.0(6) . . . . ?
C13 Pd1 Pd2 Pd3 -77.9(4) . . . . ?
C13 Pd1 Pd2 Br2 96.4(4) . . . . ?
C13 Pd1 Pd2 C2 -178.6(6) . . . . ?
C13 Pd1 Pd2 C3 -145.5(6) . . . . ?
C13 Pd1 Pd2 C8 24.9(6) . . . . ?
C13 Pd1 Pd2 C9 -5.6(6) . . . . ?
C14 Pd1 Pd2 Pd3 -107.1(4) . . . . ?
C14 Pd1 Pd2 Br2 67.2(4) . . . . ?
C14 Pd1 Pd2 C2 152.2(6) . . . . ?
C14 Pd1 Pd2 C3 -174.7(5) . . . . ?
C14 Pd1 Pd2 C8 -4.3(6) . . . . ?
C14 Pd1 Pd2 C9 -34.8(6) . . . . ?
Pd1 Pd2 Pd3 Br1 -174.17(12) . . . 1_545 ?
Pd1 Pd2 Pd3 C4 -104.7(4) . . . . ?
Pd1 Pd2 Pd3 C5 -72.0(4) . . . . ?
Pd1 Pd2 Pd3 C10 111.5(4) . . . . ?
Pd1 Pd2 Pd3 C11 88.8(4) . . . . ?
Pd1 Pd2 Pd3 C12 56.2(3) . . . . ?
Br2 Pd2 Pd3 Pd1 -174.45(15) . . . . ?
Br2 Pd2 Pd3 Br1 11.4(2) . . . 1_545 ?
Br2 Pd2 Pd3 C4 80.9(4) . . . . ?
Br2 Pd2 Pd3 C5 113.6(4) . . . . ?
Br2 Pd2 Pd3 C10 -62.9(4) . . . . ?
Br2 Pd2 Pd3 C11 -85.6(5) . . . . ?
Br2 Pd2 Pd3 C12 -118.3(4) . . . . ?
C2 Pd2 Pd3 Pd1 78.2(4) . . . . ?
C2 Pd2 Pd3 Br1 -96.0(4) . . . 1_545 ?
C2 Pd2 Pd3 C4 -26.5(6) . . . . ?
C2 Pd2 Pd3 C5 6.3(6) . . . . ?
C2 Pd2 Pd3 C10 -170.2(5) . . . . ?
C2 Pd2 Pd3 C11 167.0(6) . . . . ?
C2 Pd2 Pd3 C12 134.4(5) . . . . ?
C3 Pd2 Pd3 Pd1 106.5(3) . . . . ?
C3 Pd2 Pd3 Br1 -67.7(4) . . . 1_545 ?
C3 Pd2 Pd3 C4 1.8(5) . . . . ?
C3 Pd2 Pd3 C5 34.5(5) . . . . ?
C3 Pd2 Pd3 C10 -142.0(5) . . . . ?
C3 Pd2 Pd3 C11 -164.7(6) . . . . ?
C3 Pd2 Pd3 C12 162.7(5) . . . . ?
C8 Pd2 Pd3 Pd1 -71.2(4) . . . . ?
C8 Pd2 Pd3 Br1 114.7(4) . . . 1_545 ?
C8 Pd2 Pd3 C4 -175.8(6) . . . . ?
C8 Pd2 Pd3 C5 -143.1(6) . . . . ?
C8 Pd2 Pd3 C10 40.4(6) . . . . ?
C8 Pd2 Pd3 C11 17.6(6) . . . . ?
C8 Pd2 Pd3 C12 -15.0(5) . . . . ?
C9 Pd2 Pd3 Pd1 -104.2(4) . . . . ?
C9 Pd2 Pd3 Br1 81.7(4) . . . 1_545 ?
C9 Pd2 Pd3 C4 151.2(6) . . . . ?
C9 Pd2 Pd3 C5 -176.1(6) . . . . ?
C9 Pd2 Pd3 C10 7.4(6) . . . . ?
C9 Pd2 Pd3 C11 -15.4(6) . . . . ?
C9 Pd2 Pd3 C12 -48.0(5) . . . . ?
Pd2 Pd1 Pd3 Br1 172.82(15) . . . 1_545 ?
Pd2 Pd1 Pd3 C4 67.4(4) . . . . ?
Pd2 Pd1 Pd3 C5 103.3(4) . . . . ?
Pd2 Pd1 Pd3 C10 -58.9(3) . . . . ?
Pd2 Pd1 Pd3 C11 -94.7(4) . . . . ?
Pd2 Pd1 Pd3 C12 -111.5(3) . . . . ?
Br1 Pd1 Pd3 Pd2 179.19(14) . . . . ?
Br1 Pd1 Pd3 Br1 -8.0(2) . . . 1_545 ?
Br1 Pd1 Pd3 C4 -113.4(4) . . . . ?
Br1 Pd1 Pd3 C5 -77.5(4) . . . . ?
Br1 Pd1 Pd3 C10 120.3(4) . . . . ?
Br1 Pd1 Pd3 C11 84.5(4) . . . . ?
Br1 Pd1 Pd3 C12 67.7(4) . . . . ?
C1 Pd1 Pd3 Pd2 -56.0(3) . . . . ?
C1 Pd1 Pd3 Br1 116.8(3) . . . 1_545 ?
C1 Pd1 Pd3 C4 11.4(5) . . . . ?
C1 Pd1 Pd3 C5 47.3(5) . . . . ?
C1 Pd1 Pd3 C10 -114.9(5) . . . . ?
C1 Pd1 Pd3 C11 -150.7(5) . . . . ?
C1 Pd1 Pd3 C12 -167.5(5) . . . . ?
C6 Pd1 Pd3 Pd2 -109.7(3) . . . . ?
C6 Pd1 Pd3 Br1 63.1(4) . . . 1_545 ?
C6 Pd1 Pd3 C4 -42.3(5) . . . . ?
C6 Pd1 Pd3 C5 -6.4(5) . . . . ?
C6 Pd1 Pd3 C10 -168.6(5) . . . . ?
C6 Pd1 Pd3 C11 155.6(5) . . . . ?
C6 Pd1 Pd3 C12 138.7(5) . . . . ?
C7 Pd1 Pd3 Pd2 -86.9(4) . . . . ?
C7 Pd1 Pd3 Br1 86.0(4) . . . 1_545 ?
C7 Pd1 Pd3 C4 -19.5(6) . . . . ?
C7 Pd1 Pd3 C5 16.5(6) . . . . ?
C7 Pd1 Pd3 C10 -145.8(5) . . . . ?
C7 Pd1 Pd3 C11 178.4(6) . . . . ?
C7 Pd1 Pd3 C12 161.6(5) . . . . ?
C13 Pd1 Pd3 Pd2 98.8(4) . . . . ?
C13 Pd1 Pd3 Br1 -88.4(4) . . . 1_545 ?
C13 Pd1 Pd3 C4 166.2(6) . . . . ?
C13 Pd1 Pd3 C5 -157.8(6) . . . . ?
C13 Pd1 Pd3 C10 39.9(5) . . . . ?
C13 Pd1 Pd3 C11 4.1(6) . . . . ?
C13 Pd1 Pd3 C12 -12.7(5) . . . . ?
C14 Pd1 Pd3 Pd2 62.9(4) . . . . ?
C14 Pd1 Pd3 Br1 -124.2(4) . . . 1_545 ?
C14 Pd1 Pd3 C4 130.3(5) . . . . ?
C14 Pd1 Pd3 C5 166.3(5) . . . . ?
C14 Pd1 Pd3 C10 4.0(5) . . . . ?
C14 Pd1 Pd3 C11 -31.8(6) . . . . ?
C14 Pd1 Pd3 C12 -48.6(5) . . . . ?
Pd2 Pd1 Br1 Pd3 3.07(16) . . . 1_565 ?
Pd3 Pd1 Br1 Pd3 -175.60(13) . . . 1_565 ?
C1 Pd1 Br1 Pd3 61.4(3) . . . 1_565 ?
C6 Pd1 Br1 Pd3 121.5(3) . . . 1_565 ?
C7 Pd1 Br1 Pd3 89.8(4) . . . 1_565 ?
C13 Pd1 Br1 Pd3 -98.2(4) . . . 1_565 ?
C14 Pd1 Br1 Pd3 -60.7(4) . . . 1_565 ?
Pd3' Pd1' Pd2' Br2' 176.9(16) . . . . ?
Pd3' Pd1' Pd2' C2 -112.2(7) . . . . ?
Pd3' Pd1' Pd2' C3 -78.8(8) . . . . ?
Pd3' Pd1' Pd2' C8 120.2(9) . . . . ?
Pd3' Pd1' Pd2' C9 91.3(10) . . . . ?
Pd3' Pd1' Pd2' C10 59.9(7) . . . . ?
Br1' Pd1' Pd2' Pd3' 170.9(13) . . . . ?
Br1' Pd1' Pd2' Br2' -12(2) . . . . ?
Br1' Pd1' Pd2' C2 58.7(14) . . . . ?
Br1' Pd1' Pd2' C3 92.0(16) . . . . ?
Br1' Pd1' Pd2' C8 -68.9(13) . . . . ?
Br1' Pd1' Pd2' C9 -97.8(14) . . . . ?
Br1' Pd1' Pd2' C10 -129.2(13) . . . . ?
C5 Pd1' Pd2' Pd3' 48.6(6) . . . . ?
C5 Pd1' Pd2' Br2' -134.5(16) . . . . ?
C5 Pd1' Pd2' C2 -63.6(7) . . . . ?
C5 Pd1' Pd2' C3 -30.2(7) . . . . ?
C5 Pd1' Pd2' C8 168.9(12) . . . . ?
C5 Pd1' Pd2' C9 140.0(12) . . . . ?
C5 Pd1' Pd2' C10 108.5(10) . . . . ?
C6 Pd1' Pd2' Pd3' 72.1(8) . . . . ?
C6 Pd1' Pd2' Br2' -111.0(17) . . . . ?
C6 Pd1' Pd2' C2 -40.0(8) . . . . ?
C6 Pd1' Pd2' C3 -6.7(9) . . . . ?
C6 Pd1' Pd2' C8 -167.6(13) . . . . ?
C6 Pd1' Pd2' C9 163.5(14) . . . . ?
C6 Pd1' Pd2' C10 132.0(12) . . . . ?
C7 Pd1' Pd2' Pd3' 105.8(8) . . . . ?
C7 Pd1' Pd2' Br2' -77.3(17) . . . . ?
C7 Pd1' Pd2' C2 -6.4(7) . . . . ?
C7 Pd1' Pd2' C3 26.9(9) . . . . ?
C7 Pd1' Pd2' C8 -134.0(12) . . . . ?
C7 Pd1' Pd2' C9 -162.9(13) . . . . ?
C7 Pd1' Pd2' C10 165.7(11) . . . . ?
C12 Pd1' Pd2' Pd3' -63.4(8) . . . . ?
C12 Pd1' Pd2' Br2' 113.5(16) . . . . ?
C12 Pd1' Pd2' C2 -175.6(11) . . . . ?
C12 Pd1' Pd2' C3 -142.2(13) . . . . ?
C12 Pd1' Pd2' C8 56.8(7) . . . . ?
C12 Pd1' Pd2' C9 27.9(8) . . . . ?
C12 Pd1' Pd2' C10 -3.5(6) . . . . ?
C13 Pd1' Pd2' Pd3' -98.0(10) . . . . ?
C13 Pd1' Pd2' Br2' 78.9(18) . . . . ?
C13 Pd1' Pd2' C2 149.8(13) . . . . ?
C13 Pd1' Pd2' C3 -176.8(14) . . . . ?
C13 Pd1' Pd2' C8 22.3(8) . . . . ?
C13 Pd1' Pd2' C9 -6.6(9) . . . . ?
C13 Pd1' Pd2' C10 -38.1(8) . . . . ?
C14 Pd1' Pd2' Pd3' -124.8(9) . . . . ?
C14 Pd1' Pd2' Br2' 52.2(17) . . . . ?
C14 Pd1' Pd2' C2 123.1(12) . . . . ?
C14 Pd1' Pd2' C3 156.4(14) . . . . ?
C14 Pd1' Pd2' C8 -4.5(6) . . . . ?
C14 Pd1' Pd2' C9 -33.4(7) . . . . ?
C14 Pd1' Pd2' C10 -64.8(7) . . . . ?
Pd1' Pd2' Pd3' Br1' 176.9(12) . . . 1_545 ?
Pd1' Pd2' Pd3' C4 -89.8(9) . . . . ?
Pd1' Pd2' Pd3' C5 -57.8(8) . . . . ?
Pd1' Pd2' Pd3' C10 91.5(8) . . . . ?
Pd1' Pd2' Pd3' C11 70.0(8) . . . . ?
Br2' Pd2' Pd3' Pd1' -176.7(17) . . . . ?
Br2' Pd2' Pd3' Br1' 0(2) . . . 1_545 ?
Br2' Pd2' Pd3' C4 93.5(19) . . . . ?
Br2' Pd2' Pd3' C5 125.5(18) . . . . ?
Br2' Pd2' Pd3' C10 -85.2(18) . . . . ?
Br2' Pd2' Pd3' C11 -106.6(18) . . . . ?
C2 Pd2' Pd3' Pd1' 65.6(8) . . . . ?
C2 Pd2' Pd3' Br1' -117.5(13) . . . 1_545 ?
C2 Pd2' Pd3' C4 -24.2(7) . . . . ?
C2 Pd2' Pd3' C5 7.8(7) . . . . ?
C2 Pd2' Pd3' C10 157.1(14) . . . . ?
C2 Pd2' Pd3' C11 135.7(12) . . . . ?
C3 Pd2' Pd3' Pd1' 92.4(9) . . . . ?
C3 Pd2' Pd3' Br1' -90.7(14) . . . 1_545 ?
C3 Pd2' Pd3' C4 2.6(7) . . . . ?
C3 Pd2' Pd3' C5 34.6(7) . . . . ?
C3 Pd2' Pd3' C10 -176.1(14) . . . . ?
C3 Pd2' Pd3' C11 162.5(13) . . . . ?
C8 Pd2' Pd3' Pd1' -54.8(8) . . . . ?
C8 Pd2' Pd3' Br1' 122.2(11) . . . 1_545 ?
C8 Pd2' Pd3' C4 -144.6(13) . . . . ?
C8 Pd2' Pd3' C5 -112.6(12) . . . . ?
C8 Pd2' Pd3' C10 36.7(7) . . . . ?
C8 Pd2' Pd3' C11 15.3(7) . . . . ?
C9 Pd2' Pd3' Pd1' -84.1(9) . . . . ?
C9 Pd2' Pd3' Br1' 92.8(13) . . . 1_545 ?
C9 Pd2' Pd3' C4 -173.9(15) . . . . ?
C9 Pd2' Pd3' C5 -141.9(13) . . . . ?
C9 Pd2' Pd3' C10 7.4(6) . . . . ?
C9 Pd2' Pd3' C11 -14.0(7) . . . . ?
C10 Pd2' Pd3' Pd1' -91.5(8) . . . . ?
C10 Pd2' Pd3' Br1' 85.5(13) . . . 1_545 ?
C10 Pd2' Pd3' C4 178.7(15) . . . . ?
C10 Pd2' Pd3' C5 -149.3(14) . . . . ?
C10 Pd2' Pd3' C11 -21.4(6) . . . . ?
Pd2' Pd1' Pd3' Br1' -176.7(13) . . . 1_545 ?
Pd2' Pd1' Pd3' C4 68.5(6) . . . . ?
Pd2' Pd1' Pd3' C5 106.1(7) . . . . ?
Pd2' Pd1' Pd3' C10 -61.4(6) . . . . ?
Pd2' Pd1' Pd3' C11 -95.7(6) . . . . ?
Br1' Pd1' Pd3' Pd2' -169.5(16) . . . . ?
Br1' Pd1' Pd3' Br1' 14(2) . . . 1_545 ?
Br1' Pd1' Pd3' C4 -101.0(15) . . . . ?
Br1' Pd1' Pd3' C5 -63.4(15) . . . . ?
Br1' Pd1' Pd3' C10 129.1(17) . . . . ?
Br1' Pd1' Pd3' C11 94.8(16) . . . . ?
C5 Pd1' Pd3' Pd2' -106.1(7) . . . . ?
C5 Pd1' Pd3' Br1' 77.2(14) . . . 1_545 ?
C5 Pd1' Pd3' C4 -37.6(6) . . . . ?
C5 Pd1' Pd3' C10 -167.5(10) . . . . ?
C5 Pd1' Pd3' C11 158.2(9) . . . . ?
C6 Pd1' Pd3' Pd2' -111.0(8) . . . . ?
C6 Pd1' Pd3' Br1' 72.3(14) . . . 1_545 ?
C6 Pd1' Pd3' C4 -42.5(7) . . . . ?
C6 Pd1' Pd3' C5 -4.9(6) . . . . ?
C6 Pd1' Pd3' C10 -172.4(10) . . . . ?
C6 Pd1' Pd3' C11 153.3(9) . . . . ?
C7 Pd1' Pd3' Pd2' -87.7(8) . . . . ?
C7 Pd1' Pd3' Br1' 95.7(14) . . . 1_545 ?
C7 Pd1' Pd3' C4 -19.2(8) . . . . ?
C7 Pd1' Pd3' C5 18.4(7) . . . . ?
C7 Pd1' Pd3' C10 -149.0(10) . . . . ?
C7 Pd1' Pd3' C11 176.6(9) . . . . ?
C12 Pd1' Pd3' Pd2' 111.7(6) . . . . ?
C12 Pd1' Pd3' Br1' -65.0(13) . . . 1_545 ?
C12 Pd1' Pd3' C4 -179.9(7) . . . . ?
C12 Pd1' Pd3' C5 -142.2(8) . . . . ?
C12 Pd1' Pd3' C10 50.3(6) . . . . ?
C12 Pd1' Pd3' C11 15.9(6) . . . . ?
C13 Pd1' Pd3' Pd2' 98.9(8) . . . . ?
C13 Pd1' Pd3' Br1' -77.8(13) . . . 1_545 ?
C13 Pd1' Pd3' C4 167.3(9) . . . . ?
C13 Pd1' Pd3' C5 -155.0(10) . . . . ?
C13 Pd1' Pd3' C10 37.5(7) . . . . ?
C13 Pd1' Pd3' C11 3.1(7) . . . . ?
C14 Pd1' Pd3' Pd2' 61.7(9) . . . . ?
C14 Pd1' Pd3' Br1' -115.0(12) . . . 1_545 ?
C14 Pd1' Pd3' C4 130.2(10) . . . . ?
C14 Pd1' Pd3' C5 167.8(12) . . . . ?
C14 Pd1' Pd3' C10 0.3(7) . . . . ?
C14 Pd1' Pd3' C11 -34.0(8) . . . . ?
Pd2' Pd1' Br1' Pd3' 9.0(17) . . . 1_565 ?
Pd3' Pd1' Br1' Pd3' 172.0(13) . . . 1_565 ?
C5 Pd1' Br1' Pd3' 123.0(9) . . . 1_565 ?
C6 Pd1' Br1' Pd3' 113.7(9) . . . 1_565 ?
C7 Pd1' Br1' Pd3' 81.1(9) . . . 1_565 ?
C12 Pd1' Br1' Pd3' -116.2(8) . . . 1_565 ?
C13 Pd1' Br1' Pd3' -89.9(9) . . . 1_565 ?
C14 Pd1' Br1' Pd3' -54.0(10) . . . 1_565 ?
Pd2 Pd1 C1 C2 -18.2(8) . . . . ?
Pd2 Pd1 C1 C7 -142.1(11) . . . . ?
Pd3 Pd1 C1 C2 35.3(10) . . . . ?
Pd3 Pd1 C1 C7 -88.6(10) . . . . ?
Br1 Pd1 C1 C2 -168.0(9) . . . . ?
Br1 Pd1 C1 C7 68.1(10) . . . . ?
C6 Pd1 C1 C2 95.8(11) . . . . ?
C6 Pd1 C1 C7 -28.1(10) . . . . ?
C7 Pd1 C1 C2 123.9(16) . . . . ?
C13 Pd1 C1 C2 -41.8(18) . . . . ?
C13 Pd1 C1 C7 -165.7(13) . . . . ?
C14 Pd1 C1 C2 -60.2(11) . . . . ?
C14 Pd1 C1 C7 175.9(10) . . . . ?
Pd1 C1 C2 Pd2 21.3(9) . . . . ?
Pd1 C1 C2 Pd2' 9.9(13) . . . . ?
Pd1 C1 C2 C3 -59.7(16) . . . . ?
C7 C1 C2 Pd2 89.2(15) . . . . ?
C7 C1 C2 Pd2' 77.8(17) . . . . ?
C7 C1 C2 C3 8(2) . . . . ?
Pd1 Pd2 C2 Pd2' 123.5(15) . . . . ?
Pd1 Pd2 C2 C1 -18.2(8) . . . . ?
Pd1 Pd2 C2 C3 110.3(8) . . . . ?
Pd3 Pd2 C2 Pd2' 64.8(15) . . . . ?
Pd3 Pd2 C2 C1 -76.9(9) . . . . ?
Pd3 Pd2 C2 C3 51.6(8) . . . . ?
Br2 Pd2 C2 Pd2' -86.1(15) . . . . ?
Br2 Pd2 C2 C1 132.2(9) . . . . ?
Br2 Pd2 C2 C3 -99.3(7) . . . . ?
C3 Pd2 C2 Pd2' 13.2(17) . . . . ?
C3 Pd2 C2 C1 -128.5(13) . . . . ?
C8 Pd2 C2 Pd2' 170.5(19) . . . . ?
C8 Pd2 C2 C1 28.8(15) . . . . ?
C8 Pd2 C2 C3 157.4(9) . . . . ?
C9 Pd2 C2 Pd2' 46(4) . . . . ?
C9 Pd2 C2 C1 -96(4) . . . . ?
C9 Pd2 C2 C3 32(5) . . . . ?
Pd1' Pd2' C2 Pd2 -59.7(14) . . . . ?
Pd1' Pd2' C2 C1 -18.3(10) . . . . ?
Pd1' Pd2' C2 C3 105.5(9) . . . . ?
Pd3' Pd2' C2 Pd2 -114.3(17) . . . . ?
Pd3' Pd2' C2 C1 -72.8(12) . . . . ?
Pd3' Pd2' C2 C3 50.9(9) . . . . ?
Br2' Pd2' C2 Pd2 90.9(16) . . . . ?
Br2' Pd2' C2 C1 132.4(11) . . . . ?
Br2' Pd2' C2 C3 -103.9(10) . . . . ?
C3 Pd2' C2 Pd2 -165.2(19) . . . . ?
C3 Pd2' C2 C1 -123.7(14) . . . . ?
C8 Pd2' C2 Pd2 -4.8(9) . . . . ?
C8 Pd2' C2 C1 36.7(14) . . . . ?
C8 Pd2' C2 C3 160.4(12) . . . . ?
C9 Pd2' C2 Pd2 -10.0(11) . . . . ?
C9 Pd2' C2 C1 31(2) . . . . ?
C9 Pd2' C2 C3 155(2) . . . . ?
C10 Pd2' C2 Pd2 -75(3) . . . . ?
C10 Pd2' C2 C1 -33(3) . . . . ?
C10 Pd2' C2 C3 90(2) . . . . ?
Pd2 C2 C3 Pd2' 4.4(6) . . . . ?
Pd2 C2 C3 C4 -92.5(12) . . . . ?
Pd2' C2 C3 Pd2 -4.4(6) . . . . ?
Pd2' C2 C3 C4 -96.9(13) . . . . ?
C1 C2 C3 Pd2 91.7(13) . . . . ?
C1 C2 C3 Pd2' 96.1(14) . . . . ?
C1 C2 C3 C4 -1(2) . . . . ?
Pd1' Pd2' C3 Pd2 -55.6(16) . . . . ?
Pd1' Pd2' C3 C2 -69.0(8) . . . . ?
Pd1' Pd2' C3 C4 56.3(10) . . . . ?
Pd3' Pd2' C3 Pd2 -115.5(18) . . . . ?
Pd3' Pd2' C3 C2 -128.9(9) . . . . ?
Pd3' Pd2' C3 C4 -3.6(9) . . . . ?
Br2' Pd2' C3 Pd2 93.7(19) . . . . ?
Br2' Pd2' C3 C2 80.3(10) . . . . ?
Br2' Pd2' C3 C4 -154.4(10) . . . . ?
C2 Pd2' C3 Pd2 13.4(18) . . . . ?
C2 Pd2' C3 C4 125.3(13) . . . . ?
C8 Pd2' C3 Pd2 -20.9(12) . . . . ?
C8 Pd2' C3 C2 -34(2) . . . . ?
C8 Pd2' C3 C4 91(2) . . . . ?
C9 Pd2' C3 Pd2 -101(7) . . . . ?
C9 Pd2' C3 C2 -114(7) . . . . ?
C9 Pd2' C3 C4 11(7) . . . . ?
C10 Pd2' C3 Pd2 -120(3) . . . . ?
C10 Pd2' C3 C2 -133.5(17) . . . . ?
C10 Pd2' C3 C4 -8(2) . . . . ?
Pd1 Pd2 C3 Pd2' 125.4(18) . . . . ?
Pd1 Pd2 C3 C2 -69.1(8) . . . . ?
Pd1 Pd2 C3 C4 53.8(9) . . . . ?
Pd3 Pd2 C3 Pd2' 68.9(18) . . . . ?
Pd3 Pd2 C3 C2 -125.6(8) . . . . ?
Pd3 Pd2 C3 C4 -2.8(8) . . . . ?
Br2 Pd2 C3 Pd2' -80.8(18) . . . . ?
Br2 Pd2 C3 C2 84.7(8) . . . . ?
Br2 Pd2 C3 C4 -152.4(9) . . . . ?
C2 Pd2 C3 Pd2' -166(2) . . . . ?
C2 Pd2 C3 C4 122.9(13) . . . . ?
C8 Pd2 C3 Pd2' 79(3) . . . . ?
C8 Pd2 C3 C2 -115(2) . . . . ?
C8 Pd2 C3 C4 8(3) . . . . ?
C9 Pd2 C3 Pd2' 20.2(19) . . . . ?
C9 Pd2 C3 C2 -174.3(8) . . . . ?
C9 Pd2 C3 C4 -51.4(12) . . . . ?
Pd2 C3 C4 Pd3 3.4(10) . . . . ?
Pd2 C3 C4 Pd3' 22.1(14) . . . . ?
Pd2 C3 C4 C5 -71.5(14) . . . . ?
Pd2' C3 C4 Pd3 -13.7(12) . . . . ?
Pd2' C3 C4 Pd3' 5.0(13) . . . . ?
Pd2' C3 C4 C5 -88.6(15) . . . . ?
C2 C3 C4 Pd3 76.1(14) . . . . ?
C2 C3 C4 Pd3' 94.8(16) . . . . ?
C2 C3 C4 C5 1(2) . . . . ?
Pd1' Pd3' C4 Pd3 1.8(9) . . . . ?
Pd1' Pd3' C4 C3 -67.2(12) . . . . ?
Pd1' Pd3' C4 C5 59.2(8) . . . . ?
Pd2' Pd3' C4 Pd3 64.9(11) . . . . ?
Pd2' Pd3' C4 C3 -4.1(10) . . . . ?
Pd2' Pd3' C4 C5 122.3(9) . . . . ?
Br1' Pd3' C4 Pd3 -149.7(14) 1_545 . . . ?
Br1' Pd3' C4 C3 141.3(11) 1_545 . . . ?
Br1' Pd3' C4 C5 -92.3(9) 1_545 . . . ?
C5 Pd3' C4 Pd3 -57.4(12) . . . . ?
C5 Pd3' C4 C3 -126.4(15) . . . . ?
C10 Pd3' C4 Pd3 66.2(14) . . . . ?
C10 Pd3' C4 C3 -3(2) . . . . ?
C10 Pd3' C4 C5 123.6(16) . . . . ?
C11 Pd3' C4 Pd3 28.2(14) . . . . ?
C11 Pd3' C4 C3 -41(2) . . . . ?
C11 Pd3' C4 C5 85.6(19) . . . . ?
Pd1 Pd3 C4 Pd3' -178.4(10) . . . . ?
Pd1 Pd3 C4 C3 -60.1(10) . . . . ?
Pd1 Pd3 C4 C5 64.5(8) . . . . ?
Pd2 Pd3 C4 Pd3' -121.2(11) . . . . ?
Pd2 Pd3 C4 C3 -2.9(9) . . . . ?
Pd2 Pd3 C4 C5 121.7(8) . . . . ?
Br1 Pd3 C4 Pd3' 27.4(10) 1_545 . . . ?
Br1 Pd3 C4 C3 145.7(9) 1_545 . . . ?
Br1 Pd3 C4 C5 -89.7(8) 1_545 . . . ?
C5 Pd3 C4 Pd3' 117.0(13) . . . . ?
C5 Pd3 C4 C3 -124.6(13) . . . . ?
C10 Pd3 C4 Pd3' -79.4(12) . . . . ?
C10 Pd3 C4 C3 38.9(12) . . . . ?
C10 Pd3 C4 C5 163.5(8) . . . . ?
C11 Pd3 C4 Pd3' -74(2) . . . . ?
C11 Pd3 C4 C3 44(2) . . . . ?
C11 Pd3 C4 C5 168.8(15) . . . . ?
C12 Pd3 C4 Pd3' -176.1(15) . . . . ?
C12 Pd3 C4 C3 -57.7(18) . . . . ?
C12 Pd3 C4 C5 66.9(16) . . . . ?
Pd3 C4 C5 Pd1' -45.0(6) . . . . ?
Pd3 C4 C5 Pd3' 17.3(7) . . . . ?
Pd3 C4 C5 C6 -99.4(12) . . . . ?
Pd3' C4 C5 Pd3 -17.3(6) . . . . ?
Pd3' C4 C5 Pd1' -62.3(7) . . . . ?
Pd3' C4 C5 C6 -116.7(14) . . . . ?
C3 C4 C5 Pd3 96.4(12) . . . . ?
C3 C4 C5 Pd1' 51.4(14) . . . . ?
C3 C4 C5 Pd3' 113.7(14) . . . . ?
C3 C4 C5 C6 -3(2) . . . . ?
Pd1 Pd3 C5 Pd1' -0.6(6) . . . . ?
Pd1 Pd3 C5 Pd3' -170.5(13) . . . . ?
Pd1 Pd3 C5 C4 -112.3(8) . . . . ?
Pd1 Pd3 C5 C6 10.7(8) . . . . ?
Pd2 Pd3 C5 Pd1' 57.3(6) . . . . ?
Pd2 Pd3 C5 Pd3' -112.6(13) . . . . ?
Pd2 Pd3 C5 C4 -54.4(8) . . . . ?
Pd2 Pd3 C5 C6 68.5(9) . . . . ?
Br1 Pd3 C5 Pd1' -155.6(6) 1_545 . . . ?
Br1 Pd3 C5 Pd3' 34.5(13) 1_545 . . . ?
Br1 Pd3 C5 C4 92.7(8) 1_545 . . . ?
Br1 Pd3 C5 C6 -144.3(9) 1_545 . . . ?
C4 Pd3 C5 Pd1' 111.7(10) . . . . ?
C4 Pd3 C5 Pd3' -58.2(15) . . . . ?
C4 Pd3 C5 C6 122.9(13) . . . . ?
C10 Pd3 C5 Pd1' 67.1(18) . . . . ?
C10 Pd3 C5 Pd3' -103(2) . . . . ?
C10 Pd3 C5 C4 -45(2) . . . . ?
C10 Pd3 C5 C6 78(2) . . . . ?
C11 Pd3 C5 Pd1' -58.7(15) . . . . ?
C11 Pd3 C5 Pd3' 131.5(19) . . . . ?
C11 Pd3 C5 C4 -170.3(13) . . . . ?
C11 Pd3 C5 C6 -47.4(18) . . . . ?
C12 Pd3 C5 Pd1' -40.6(8) . . . . ?
C12 Pd3 C5 Pd3' 149.5(14) . . . . ?
C12 Pd3 C5 C4 -152.3(8) . . . . ?
C12 Pd3 C5 C6 -29.4(11) . . . . ?
Pd1' Pd3' C5 Pd3 8.3(14) . . . . ?
Pd1' Pd3' C5 C4 -107.4(10) . . . . ?
Pd1' Pd3' C5 C6 9.6(11) . . . . ?
Pd2' Pd3' C5 Pd3 65.3(13) . . . . ?
Pd2' Pd3' C5 Pd1' 57.1(6) . . . . ?
Pd2' Pd3' C5 C4 -50.3(9) . . . . ?
Pd2' Pd3' C5 C6 66.7(12) . . . . ?
Br1' Pd3' C5 Pd3 -141.6(15) 1_545 . . . ?
Br1' Pd3' C5 Pd1' -149.9(7) 1_545 . . . ?
Br1' Pd3' C5 C4 102.7(10) 1_545 . . . ?
Br1' Pd3' C5 C6 -140.3(12) 1_545 . . . ?
C4 Pd3' C5 Pd3 115.7(15) . . . . ?
C4 Pd3' C5 Pd1' 107.4(10) . . . . ?
C4 Pd3' C5 C6 117.0(15) . . . . ?
C10 Pd3' C5 Pd3 26.1(10) . . . . ?
C10 Pd3' C5 Pd1' 17.8(15) . . . . ?
C10 Pd3' C5 C4 -89.6(15) . . . . ?
C10 Pd3' C5 C6 27(2) . . . . ?
C11 Pd3' C5 Pd3 -18.0(9) . . . . ?
C11 Pd3' C5 Pd1' -26.2(11) . . . . ?
C11 Pd3' C5 C4 -133.6(13) . . . . ?
C11 Pd3' C5 C6 -16.6(18) . . . . ?
Pd2' Pd1' C5 Pd3 -60.0(6) . . . . ?
Pd2' Pd1' C5 Pd3' -56.6(6) . . . . ?
Pd2' Pd1' C5 C4 3.7(8) . . . . ?
Pd2' Pd1' C5 C6 132.7(10) . . . . ?
Pd3' Pd1' C5 Pd3 -3.5(6) . . . . ?
Pd3' Pd1' C5 C4 60.3(8) . . . . ?
Pd3' Pd1' C5 C6 -170.8(10) . . . . ?
Br1' Pd1' C5 Pd3 149.6(10) . . . . ?
Br1' Pd1' C5 Pd3' 153.0(8) . . . . ?
Br1' Pd1' C5 C4 -146.7(9) . . . . ?
Br1' Pd1' C5 C6 -17.7(10) . . . . ?
C6 Pd1' C5 Pd3 167.3(12) . . . . ?
C6 Pd1' C5 Pd3' 170.8(10) . . . . ?
C6 Pd1' C5 C4 -129.0(12) . . . . ?
C7 Pd1' C5 Pd3 -162.7(9) . . . . ?
C7 Pd1' C5 Pd3' -159.3(8) . . . . ?
C7 Pd1' C5 C4 -99.0(10) . . . . ?
C7 Pd1' C5 C6 30.0(8) . . . . ?
C12 Pd1' C5 Pd3 35.8(7) . . . . ?
C12 Pd1' C5 Pd3' 39.2(10) . . . . ?
C12 Pd1' C5 C4 99.5(11) . . . . ?
C12 Pd1' C5 C6 -131.5(12) . . . . ?
C13 Pd1' C5 Pd3 44.6(18) . . . . ?
C13 Pd1' C5 Pd3' 48(2) . . . . ?
C13 Pd1' C5 C4 108.3(19) . . . . ?
C13 Pd1' C5 C6 -123(2) . . . . ?
C14 Pd1' C5 Pd3 -40(3) . . . . ?
C14 Pd1' C5 Pd3' -36(4) . . . . ?
C14 Pd1' C5 C4 24(4) . . . . ?
C14 Pd1' C5 C6 153(4) . . . . ?
Pd3 C5 C6 Pd1 -12.7(10) . . . . ?
Pd3 C5 C6 Pd1' -10.0(9) . . . . ?
Pd3 C5 C6 C7 -84.6(15) . . . . ?
Pd1' C5 C6 Pd1 -2.6(6) . . . . ?
Pd1' C5 C6 C7 -74.6(14) . . . . ?
Pd3' C5 C6 Pd1 -13.1(14) . . . . ?
Pd3' C5 C6 Pd1' -10.5(12) . . . . ?
Pd3' C5 C6 C7 -85.1(17) . . . . ?
C4 C5 C6 Pd1 69.3(13) . . . . ?
C4 C5 C6 Pd1' 71.9(14) . . . . ?
C4 C5 C6 C7 -3(2) . . . . ?
Pd2' Pd1' C6 Pd1 123(2) . . . . ?
Pd2' Pd1' C6 C5 -48.6(10) . . . . ?
Pd2' Pd1' C6 C7 81.3(10) . . . . ?
Pd3' Pd1' C6 Pd1 179(2) . . . . ?
Pd3' Pd1' C6 C5 7.2(8) . . . . ?
Pd3' Pd1' C6 C7 137.1(10) . . . . ?
Br1' Pd1' C6 Pd1 -24.6(17) . . . . ?
Br1' Pd1' C6 C5 163.7(9) . . . . ?
Br1' Pd1' C6 C7 -66.5(10) . . . . ?
C5 Pd1' C6 Pd1 171.8(19) . . . . ?
C5 Pd1' C6 C7 129.8(13) . . . . ?
C7 Pd1' C6 Pd1 41.9(19) . . . . ?
C7 Pd1' C6 C5 -129.8(13) . . . . ?
C12 Pd1' C6 Pd1 -123(3) . . . . ?
C12 Pd1' C6 C5 65.5(17) . . . . ?
C12 Pd1' C6 C7 -164.7(18) . . . . ?
C13 Pd1' C6 Pd1 -76(3) . . . . ?
C13 Pd1' C6 C5 112(3) . . . . ?
C13 Pd1' C6 C7 -118(3) . . . . ?
C14 Pd1' C6 Pd1 23(3) . . . . ?
C14 Pd1' C6 C5 -149(4) . . . . ?
C14 Pd1' C6 C7 -19(4) . . . . ?
Pd2 Pd1 C6 Pd1' -53.1(19) . . . . ?
Pd2 Pd1 C6 C5 -44.5(9) . . . . ?
Pd2 Pd1 C6 C7 80.8(9) . . . . ?
Pd3 Pd1 C6 Pd1' 1.6(19) . . . . ?
Pd3 Pd1 C6 C5 10.2(8) . . . . ?
Pd3 Pd1 C6 C7 135.5(9) . . . . ?
Br1 Pd1 C6 Pd1' 154.5(19) . . . . ?
Br1 Pd1 C6 C5 163.2(8) . . . . ?
Br1 Pd1 C6 C7 -71.5(9) . . . . ?
C1 Pd1 C6 Pd1' -108.1(19) . . . . ?
C1 Pd1 C6 C5 -99.4(10) . . . . ?
C1 Pd1 C6 C7 25.9(9) . . . . ?
C7 Pd1 C6 Pd1' -134(2) . . . . ?
C7 Pd1 C6 C5 -125.3(14) . . . . ?
C13 Pd1 C6 Pd1' 46(2) . . . . ?
C13 Pd1 C6 C5 54.9(12) . . . . ?
C13 Pd1 C6 C7 -179.8(9) . . . . ?
C14 Pd1 C6 Pd1' -19(2) . . . . ?
C14 Pd1 C6 C5 -10.7(19) . . . . ?
C14 Pd1 C6 C7 114.6(15) . . . . ?
Pd1 C1 C7 Pd1' 18.1(6) . . . . ?
Pd1 C1 C7 C6 76.3(16) . . . . ?
C2 C1 C7 Pd1 -92.8(14) . . . . ?
C2 C1 C7 Pd1' -74.7(16) . . . . ?
C2 C1 C7 C6 -16(3) . . . . ?
Pd1 C6 C7 Pd1' -13.0(7) . . . . ?
Pd1 C6 C7 C1 -79.4(16) . . . . ?
Pd1' C6 C7 Pd1 13.0(7) . . . . ?
Pd1' C6 C7 C1 -66.4(18) . . . . ?
C5 C6 C7 Pd1 93.1(13) . . . . ?
C5 C6 C7 Pd1' 80.1(14) . . . . ?
C5 C6 C7 C1 14(3) . . . . ?
Pd2 Pd1 C7 Pd1' -57.7(14) . . . . ?
Pd2 Pd1 C7 C1 33.3(10) . . . . ?
Pd2 Pd1 C7 C6 -100.1(9) . . . . ?
Pd3 Pd1 C7 Pd1' 2.0(14) . . . . ?
Pd3 Pd1 C7 C1 93.0(10) . . . . ?
Pd3 Pd1 C7 C6 -40.3(9) . . . . ?
Br1 Pd1 C7 Pd1' 154.0(14) . . . . ?
Br1 Pd1 C7 C1 -115.0(10) . . . . ?
Br1 Pd1 C7 C6 111.7(8) . . . . ?
C1 Pd1 C7 Pd1' -91.0(17) . . . . ?
C1 Pd1 C7 C6 -133.4(15) . . . . ?
C6 Pd1 C7 Pd1' 42.3(16) . . . . ?
C6 Pd1 C7 C1 133.4(15) . . . . ?
C13 Pd1 C7 Pd1' 43(4) . . . . ?
C13 Pd1 C7 C1 134(3) . . . . ?
C13 Pd1 C7 C6 1(4) . . . . ?
C14 Pd1 C7 Pd1' -98.2(17) . . . . ?
C14 Pd1 C7 C1 -7.1(17) . . . . ?
C14 Pd1 C7 C6 -140.5(11) . . . . ?
Pd2' Pd1' C7 Pd1 121.0(15) . . . . ?
Pd2' Pd1' C7 C1 32.5(11) . . . . ?
Pd2' Pd1' C7 C6 -104.8(10) . . . . ?
Pd3' Pd1' C7 Pd1 -179.0(17) . . . . ?
Pd3' Pd1' C7 C1 92.5(11) . . . . ?
Pd3' Pd1' C7 C6 -44.9(10) . . . . ?
Br1' Pd1' C7 Pd1 -28.1(13) . . . . ?
Br1' Pd1' C7 C1 -116.6(11) . . . . ?
Br1' Pd1' C7 C6 106.1(11) . . . . ?
C5 Pd1' C7 Pd1 -162.4(16) . . . . ?
C5 Pd1' C7 C1 109.1(11) . . . . ?
C5 Pd1' C7 C6 -28.3(8) . . . . ?
C6 Pd1' C7 Pd1 -134.2(17) . . . . ?
C6 Pd1' C7 C1 137.3(15) . . . . ?
C12 Pd1' C7 Pd1 -95(5) . . . . ?
C12 Pd1' C7 C1 177(4) . . . . ?
C12 Pd1' C7 C6 39(4) . . . . ?
C13 Pd1' C7 Pd1 -11.1(12) . . . . ?
C13 Pd1' C7 C1 -100(2) . . . . ?
C13 Pd1' C7 C6 123(2) . . . . ?
C14 Pd1' C7 Pd1 38.6(12) . . . . ?
C14 Pd1' C7 C1 -49.9(17) . . . . ?
C14 Pd1' C7 C6 172.8(17) . . . . ?
Pd1 Pd2 C8 Pd2' -121.3(16) . . . . ?
Pd1 Pd2 C8 C9 -121.6(8) . . . . ?
Pd1 Pd2 C8 C14 6.8(9) . . . . ?
Pd3 Pd2 C8 Pd2' -63.6(16) . . . . ?
Pd3 Pd2 C8 C9 -63.9(8) . . . . ?
Pd3 Pd2 C8 C14 64.6(10) . . . . ?
Br2 Pd2 C8 Pd2' 86.7(16) . . . . ?
Br2 Pd2 C8 C9 86.4(8) . . . . ?
Br2 Pd2 C8 C14 -145.1(10) . . . . ?
C2 Pd2 C8 Pd2' -169.9(19) . . . . ?
C2 Pd2 C8 C9 -170.2(9) . . . . ?
C2 Pd2 C8 C14 -41.7(15) . . . . ?
C3 Pd2 C8 Pd2' -74(3) . . . . ?
C3 Pd2 C8 C9 -74(3) . . . . ?
C3 Pd2 C8 C14 54(3) . . . . ?
C9 Pd2 C8 Pd2' 0.3(18) . . . . ?
C9 Pd2 C8 C14 128.5(14) . . . . ?
Pd1' Pd2' C8 Pd2 64.3(16) . . . . ?
Pd1' Pd2' C8 C9 -116.0(10) . . . . ?
Pd1' Pd2' C8 C14 8.4(11) . . . . ?
Pd3' Pd2' C8 Pd2 114.1(17) . . . . ?
Pd3' Pd2' C8 C9 -66.2(10) . . . . ?
Pd3' Pd2' C8 C14 58.2(13) . . . . ?
Br2' Pd2' C8 Pd2 -90.0(17) . . . . ?
Br2' Pd2' C8 C9 89.7(11) . . . . ?
Br2' Pd2' C8 C14 -145.9(12) . . . . ?
C2 Pd2' C8 Pd2 5.4(10) . . . . ?
C2 Pd2' C8 C9 -174.9(13) . . . . ?
C2 Pd2' C8 C14 -50.5(15) . . . . ?
C3 Pd2' C8 Pd2 26.5(14) . . . . ?
C3 Pd2' C8 C9 -154(2) . . . . ?
C3 Pd2' C8 C14 -29(3) . . . . ?
C9 Pd2' C8 Pd2 -180(2) . . . . ?
C9 Pd2' C8 C14 124.4(15) . . . . ?
C10 Pd2' C8 Pd2 150.5(18) . . . . ?
C10 Pd2' C8 C9 -29.8(9) . . . . ?
C10 Pd2' C8 C14 94.6(12) . . . . ?
Pd2 C8 C9 Pd2' 0.1(5) . . . . ?
Pd2 C8 C9 C10 95.0(14) . . . . ?
Pd2' C8 C9 Pd2 -0.1(5) . . . . ?
Pd2' C8 C9 C10 94.9(15) . . . . ?
C14 C8 C9 Pd2 -93.0(14) . . . . ?
C14 C8 C9 Pd2' -92.9(15) . . . . ?
C14 C8 C9 C10 2(2) . . . . ?
Pd1' Pd2' C9 Pd2 56.9(13) . . . . ?
Pd1' Pd2' C9 C8 56.6(9) . . . . ?
Pd1' Pd2' C9 C10 -71.5(10) . . . . ?
Pd3' Pd2' C9 Pd2 116.7(15) . . . . ?
Pd3' Pd2' C9 C8 116.4(9) . . . . ?
Pd3' Pd2' C9 C10 -11.7(10) . . . . ?
Br2' Pd2' C9 Pd2 -92.0(16) . . . . ?
Br2' Pd2' C9 C8 -92.2(10) . . . . ?
Br2' Pd2' C9 C10 139.7(10) . . . . ?
C2 Pd2' C9 Pd2 9.1(10) . . . . ?
C2 Pd2' C9 C8 9(2) . . . . ?
C2 Pd2' C9 C10 -119(2) . . . . ?
C3 Pd2' C9 Pd2 102(7) . . . . ?
C3 Pd2' C9 C8 102(7) . . . . ?
C3 Pd2' C9 C10 -26(7) . . . . ?
C8 Pd2' C9 Pd2 0.3(16) . . . . ?
C8 Pd2' C9 C10 -128.1(14) . . . . ?
C10 Pd2' C9 Pd2 128.4(17) . . . . ?
C10 Pd2' C9 C8 128.1(14) . . . . ?
Pd1 Pd2 C9 Pd2' -123.7(15) . . . . ?
Pd1 Pd2 C9 C8 56.0(8) . . . . ?
Pd1 Pd2 C9 C10 -69.8(10) . . . . ?
Pd3 Pd2 C9 Pd2' -66.2(15) . . . . ?
Pd3 Pd2 C9 C8 113.6(8) . . . . ?
Pd3 Pd2 C9 C10 -12.2(9) . . . . ?
Br2 Pd2 C9 Pd2' 85.2(15) . . . . ?
Br2 Pd2 C9 C8 -95.0(8) . . . . ?
Br2 Pd2 C9 C10 139.2(10) . . . . ?
C2 Pd2 C9 Pd2' -47(4) . . . . ?
C2 Pd2 C9 C8 133(4) . . . . ?
C2 Pd2 C9 C10 7(5) . . . . ?
C3 Pd2 C9 Pd2' -18.7(15) . . . . ?
C3 Pd2 C9 C8 161.0(8) . . . . ?
C3 Pd2 C9 C10 35.2(14) . . . . ?
C8 Pd2 C9 Pd2' -179.7(17) . . . . ?
C8 Pd2 C9 C10 -125.8(14) . . . . ?
Pd2 C9 C10 Pd3 14.6(11) . . . . ?
Pd2 C9 C10 Pd2' -15.1(7) . . . . ?
Pd2 C9 C10 Pd3' -0.8(14) . . . . ?
Pd2 C9 C10 C11 83.2(15) . . . . ?
Pd2' C9 C10 Pd3 29.7(11) . . . . ?
Pd2' C9 C10 Pd3' 14.3(12) . . . . ?
Pd2' C9 C10 C11 98.3(15) . . . . ?
C8 C9 C10 Pd3 -64.4(16) . . . . ?
C8 C9 C10 Pd2' -94.1(16) . . . . ?
C8 C9 C10 Pd3' -79.8(17) . . . . ?
C8 C9 C10 C11 4(2) . . . . ?
Pd1 Pd3 C10 Pd2' 69.7(7) . . . . ?
Pd1 Pd3 C10 Pd3' 167.7(14) . . . . ?
Pd1 Pd3 C10 C9 42.0(10) . . . . ?
Pd1 Pd3 C10 C11 -84.9(9) . . . . ?
Pd2 Pd3 C10 Pd2' 15.5(7) . . . . ?
Pd2 Pd3 C10 Pd3' 113.6(14) . . . . ?
Pd2 Pd3 C10 C9 -12.1(9) . . . . ?
Pd2 Pd3 C10 C11 -139.0(9) . . . . ?
Br1 Pd3 C10 Pd2' -131.5(7) 1_545 . . . ?
Br1 Pd3 C10 Pd3' -33.5(14) 1_545 . . . ?
Br1 Pd3 C10 C9 -159.1(9) 1_545 . . . ?
Br1 Pd3 C10 C11 74.0(9) 1_545 . . . ?
C4 Pd3 C10 Pd2' -28.3(10) . . . . ?
C4 Pd3 C10 Pd3' 69.7(15) . . . . ?
C4 Pd3 C10 C9 -55.9(12) . . . . ?
C4 Pd3 C10 C11 177.1(9) . . . . ?
C5 Pd3 C10 Pd2' 4.9(19) . . . . ?
C5 Pd3 C10 Pd3' 103(2) . . . . ?
C5 Pd3 C10 C9 -23(2) . . . . ?
C5 Pd3 C10 C11 -149.7(16) . . . . ?
C11 Pd3 C10 Pd2' 154.5(12) . . . . ?
C11 Pd3 C10 Pd3' -107.4(17) . . . . ?
C11 Pd3 C10 C9 126.9(15) . . . . ?
C12 Pd3 C10 Pd2' 124.4(8) . . . . ?
C12 Pd3 C10 Pd3' -137.6(15) . . . . ?
C12 Pd3 C10 C9 96.8(11) . . . . ?
C12 Pd3 C10 C11 -30.2(8) . . . . ?
Pd1' Pd3' C10 Pd3 -9.6(14) . . . . ?
Pd1' Pd3' C10 Pd2' 63.9(6) . . . . ?
Pd1' Pd3' C10 C9 51.0(12) . . . . ?
Pd1' Pd3' C10 C11 -74.7(9) . . . . ?
Pd2' Pd3' C10 Pd3 -73.5(15) . . . . ?
Pd2' Pd3' C10 C9 -12.9(11) . . . . ?
Pd2' Pd3' C10 C11 -138.7(10) . . . . ?
Br1' Pd3' C10 Pd3 141.5(16) 1_545 . . . ?
Br1' Pd3' C10 Pd2' -144.9(7) 1_545 . . . ?
Br1' Pd3' C10 C9 -157.9(11) 1_545 . . . ?
Br1' Pd3' C10 C11 76.4(10) 1_545 . . . ?
C4 Pd3' C10 Pd3 -74.9(18) . . . . ?
C4 Pd3' C10 Pd2' -1.4(16) . . . . ?
C4 Pd3' C10 C9 -14(2) . . . . ?
C4 Pd3' C10 C11 -140.1(17) . . . . ?
C5 Pd3' C10 Pd3 -25.7(11) . . . . ?
C5 Pd3' C10 Pd2' 47.8(15) . . . . ?
C5 Pd3' C10 C9 35(2) . . . . ?
C5 Pd3' C10 C11 -90.9(16) . . . . ?
C11 Pd3' C10 Pd3 65.1(15) . . . . ?
C11 Pd3' C10 Pd2' 138.7(10) . . . . ?
C11 Pd3' C10 C9 125.7(16) . . . . ?
Pd1' Pd2' C10 Pd3 -45.0(5) . . . . ?
Pd1' Pd2' C10 Pd3' -63.4(6) . . . . ?
Pd1' Pd2' C10 C9 102.6(11) . . . . ?
Pd1' Pd2' C10 C11 -19.7(12) . . . . ?
Pd3' Pd2' C10 Pd3 18.4(7) . . . . ?
Pd3' Pd2' C10 C9 166.0(12) . . . . ?
Pd3' Pd2' C10 C11 43.7(11) . . . . ?
Br2' Pd2' C10 Pd3 166.1(10) . . . . ?
Br2' Pd2' C10 Pd3' 147.7(9) . . . . ?
Br2' Pd2' C10 C9 -46.3(11) . . . . ?
Br2' Pd2' C10 C11 -168.6(12) . . . . ?
C2 Pd2' C10 Pd3 -30(2) . . . . ?
C2 Pd2' C10 Pd3' -48(3) . . . . ?
C2 Pd2' C10 C9 118(3) . . . . ?
C2 Pd2' C10 C11 -5(3) . . . . ?
C3 Pd2' C10 Pd3 23.8(14) . . . . ?
C3 Pd2' C10 Pd3' 5.4(19) . . . . ?
C3 Pd2' C10 C9 171(2) . . . . ?
C3 Pd2' C10 C11 49(2) . . . . ?
C8 Pd2' C10 Pd3 -117.6(7) . . . . ?
C8 Pd2' C10 Pd3' -136.0(7) . . . . ?
C8 Pd2' C10 C9 30.0(9) . . . . ?
C8 Pd2' C10 C11 -92.3(12) . . . . ?
C9 Pd2' C10 Pd3 -147.6(13) . . . . ?
C9 Pd2' C10 Pd3' -166.0(12) . . . . ?
C9 Pd2' C10 C11 -122.3(16) . . . . ?
Pd3 C10 C11 Pd3' -17.3(6) . . . . ?
Pd3 C10 C11 C12 84.3(12) . . . . ?
Pd2' C10 C11 Pd3 -25.2(11) . . . . ?
Pd2' C10 C11 Pd3' -42.4(10) . . . . ?
Pd2' C10 C11 C12 59.2(17) . . . . ?
Pd3' C10 C11 Pd3 17.3(6) . . . . ?
Pd3' C10 C11 C12 101.6(14) . . . . ?
C9 C10 C11 Pd3 -91.4(14) . . . . ?
C9 C10 C11 Pd3' -108.6(15) . . . . ?
C9 C10 C11 C12 -7(2) . . . . ?
Pd1 Pd3 C11 Pd3' 174.1(12) . . . . ?
Pd1 Pd3 C11 C10 97.3(9) . . . . ?
Pd1 Pd3 C11 C12 -28.6(9) . . . . ?
Pd2 Pd3 C11 Pd3' 114.0(12) . . . . ?
Pd2 Pd3 C11 C10 37.1(9) . . . . ?
Pd2 Pd3 C11 C12 -88.8(9) . . . . ?
Br1 Pd3 C11 Pd3' -32.6(11) 1_545 . . . ?
Br1 Pd3 C11 C10 -109.5(9) 1_545 . . . ?
Br1 Pd3 C11 C12 124.6(9) 1_545 . . . ?
C4 Pd3 C11 Pd3' 69(2) . . . . ?
C4 Pd3 C11 C10 -7(2) . . . . ?
C4 Pd3 C11 C12 -133.3(16) . . . . ?
C5 Pd3 C11 Pd3' -130.1(19) . . . . ?
C5 Pd3 C11 C10 153.0(13) . . . . ?
C5 Pd3 C11 C12 27.1(19) . . . . ?
C10 Pd3 C11 Pd3' 76.9(14) . . . . ?
C10 Pd3 C11 C12 -125.9(13) . . . . ?
C12 Pd3 C11 Pd3' -157.2(14) . . . . ?
C12 Pd3 C11 C10 125.9(13) . . . . ?
Pd1' Pd3' C11 Pd3 -5.2(11) . . . . ?
Pd1' Pd3' C11 C10 95.1(9) . . . . ?
Pd1' Pd3' C11 C12 -28.9(10) . . . . ?
Pd2' Pd3' C11 Pd3 -65.8(11) . . . . ?
Pd2' Pd3' C11 C10 34.5(9) . . . . ?
Pd2' Pd3' C11 C12 -89.6(10) . . . . ?
Br1' Pd3' C11 Pd3 145.3(14) 1_545 . . . ?
Br1' Pd3' C11 C10 -114.5(10) 1_545 . . . ?
Br1' Pd3' C11 C12 121.5(11) 1_545 . . . ?
C4 Pd3' C11 Pd3 -32.8(15) . . . . ?
C4 Pd3' C11 C10 67.5(19) . . . . ?
C4 Pd3' C11 C12 -57(2) . . . . ?
C5 Pd3' C11 Pd3 19.3(9) . . . . ?
C5 Pd3' C11 C10 119.6(13) . . . . ?
C5 Pd3' C11 C12 -4.5(16) . . . . ?
C10 Pd3' C11 Pd3 -100.3(14) . . . . ?
C10 Pd3' C11 C12 -124.0(14) . . . . ?
Pd3 C11 C12 Pd1' 24.8(8) . . . . ?
Pd3 C11 C12 C13 88.2(14) . . . . ?
Pd3' C11 C12 Pd3 6.9(5) . . . . ?
Pd3' C11 C12 Pd1' 31.7(10) . . . . ?
Pd3' C11 C12 C13 95.2(15) . . . . ?
C10 C11 C12 Pd3 -80.5(11) . . . . ?
C10 C11 C12 Pd1' -55.7(14) . . . . ?
C10 C11 C12 C13 8(2) . . . . ?
Pd2' Pd1' C12 Pd3 54.6(5) . . . . ?
Pd2' Pd1' C12 C11 26.4(10) . . . . ?
Pd2' Pd1' C12 C13 -103.7(10) . . . . ?
Pd3' Pd1' C12 Pd3 0.7(3) . . . . ?
Pd3' Pd1' C12 C11 -27.5(9) . . . . ?
Pd3' Pd1' C12 C13 -157.6(10) . . . . ?
Br1' Pd1' C12 Pd3 -151.7(7) . . . . ?
Br1' Pd1' C12 C11 -179.8(10) . . . . ?
Br1' Pd1' C12 C13 50.0(10) . . . . ?
C5 Pd1' C12 Pd3 -30.2(7) . . . . ?
C5 Pd1' C12 C11 -58.4(12) . . . . ?
C5 Pd1' C12 C13 171.4(12) . . . . ?
C6 Pd1' C12 Pd3 -61.6(14) . . . . ?
C6 Pd1' C12 C11 -89.8(17) . . . . ?
C6 Pd1' C12 C13 140.1(18) . . . . ?
C7 Pd1' C12 Pd3 -89(4) . . . . ?
C7 Pd1' C12 C11 -117(4) . . . . ?
C7 Pd1' C12 C13 112(5) . . . . ?
C13 Pd1' C12 Pd3 158.3(11) . . . . ?
C13 Pd1' C12 C11 130.2(14) . . . . ?
C14 Pd1' C12 Pd3 129.0(8) . . . . ?
C14 Pd1' C12 C11 100.8(11) . . . . ?
C14 Pd1' C12 C13 -29.3(9) . . . . ?
Pd1 Pd3 C12 Pd1' 0.9(4) . . . . ?
Pd1 Pd3 C12 C11 147.5(10) . . . . ?
Pd1 Pd3 C12 C13 21.3(8) . . . . ?
Pd2 Pd3 C12 Pd1' -53.0(5) . . . . ?
Pd2 Pd3 C12 C11 93.6(9) . . . . ?
Pd2 Pd3 C12 C13 -32.6(10) . . . . ?
Br1 Pd3 C12 Pd1' 153.6(4) 1_545 . . . ?
Br1 Pd3 C12 C11 -59.8(9) 1_545 . . . ?
Br1 Pd3 C12 C13 174.0(9) 1_545 . . . ?
C4 Pd3 C12 Pd1' -1.8(14) . . . . ?
C4 Pd3 C12 C11 144.8(13) . . . . ?
C4 Pd3 C12 C13 18.7(19) . . . . ?
C5 Pd3 C12 Pd1' 45.5(7) . . . . ?
C5 Pd3 C12 C11 -167.9(9) . . . . ?
C5 Pd3 C12 C13 66.0(11) . . . . ?
C10 Pd3 C12 Pd1' -113.4(7) . . . . ?
C10 Pd3 C12 C11 33.2(9) . . . . ?
C10 Pd3 C12 C13 -92.9(10) . . . . ?
C11 Pd3 C12 Pd1' -146.6(11) . . . . ?
C11 Pd3 C12 C13 -126.2(14) . . . . ?
Pd3 C12 C13 Pd1 -24.7(9) . . . . ?
Pd3 C12 C13 Pd1' -17.0(8) . . . . ?
Pd3 C12 C13 C14 54.4(15) . . . . ?
Pd1' C12 C13 Pd1 -7.6(5) . . . . ?
Pd1' C12 C13 C14 71.5(13) . . . . ?
C11 C12 C13 Pd1 -87.9(15) . . . . ?
C11 C12 C13 Pd1' -80.3(15) . . . . ?
C11 C12 C13 C14 -9(2) . . . . ?
Pd2 Pd1 C13 Pd1' 56.7(13) . . . . ?
Pd2 Pd1 C13 C12 80.2(9) . . . . ?
Pd2 Pd1 C13 C14 -48.0(9) . . . . ?
Pd3 Pd1 C13 Pd1' -2.1(13) . . . . ?
Pd3 Pd1 C13 C12 21.4(9) . . . . ?
Pd3 Pd1 C13 C14 -106.9(8) . . . . ?
Br1 Pd1 C13 Pd1' -154.4(13) . . . . ?
Br1 Pd1 C13 C12 -130.9(9) . . . . ?
Br1 Pd1 C13 C14 100.8(8) . . . . ?
C1 Pd1 C13 Pd1' 77.7(17) . . . . ?
C1 Pd1 C13 C12 101.2(15) . . . . ?
C1 Pd1 C13 C14 -27.0(17) . . . . ?
C6 Pd1 C13 Pd1' -43.1(14) . . . . ?
C6 Pd1 C13 C12 -19.6(13) . . . . ?
C6 Pd1 C13 C14 -147.9(9) . . . . ?
C7 Pd1 C13 Pd1' -44(4) . . . . ?
C7 Pd1 C13 C12 -20(4) . . . . ?
C7 Pd1 C13 C14 -148(3) . . . . ?
C14 Pd1 C13 Pd1' 104.8(16) . . . . ?
C14 Pd1 C13 C12 128.3(14) . . . . ?
Pd2' Pd1' C13 Pd1 -119.9(15) . . . . ?
Pd2' Pd1' C13 C12 83.4(10) . . . . ?
Pd2' Pd1' C13 C14 -48.6(10) . . . . ?
Pd3' Pd1' C13 Pd1 178.6(16) . . . . ?
Pd3' Pd1' C13 C12 21.9(10) . . . . ?
Pd3' Pd1' C13 C14 -110.1(9) . . . . ?
Br1' Pd1' C13 Pd1 26.9(12) . . . . ?
Br1' Pd1' C13 C12 -129.7(10) . . . . ?
Br1' Pd1' C13 C14 98.2(10) . . . . ?
C5 Pd1' C13 Pd1 142(3) . . . . ?
C5 Pd1' C13 C12 -14(2) . . . . ?
C5 Pd1' C13 C14 -146(2) . . . . ?
C6 Pd1' C13 Pd1 80(3) . . . . ?
C6 Pd1' C13 C12 -77(3) . . . . ?
C6 Pd1' C13 C14 151(3) . . . . ?
C7 Pd1' C13 Pd1 10.5(12) . . . . ?
C7 Pd1' C13 C12 -146.1(18) . . . . ?
C7 Pd1' C13 C14 82(2) . . . . ?
C12 Pd1' C13 Pd1 156.6(15) . . . . ?
C12 Pd1' C13 C14 -132.0(13) . . . . ?
C14 Pd1' C13 Pd1 -71.3(15) . . . . ?
C14 Pd1' C13 C12 132.0(13) . . . . ?
Pd2 C8 C14 Pd1 -8.6(11) . . . . ?
Pd2 C8 C14 Pd1' -21.6(11) . . . . ?
Pd2 C8 C14 C13 -84.2(13) . . . . ?
Pd2' C8 C14 Pd1 4.0(14) . . . . ?
Pd2' C8 C14 Pd1' -9.0(11) . . . . ?
Pd2' C8 C14 C13 -71.6(15) . . . . ?
C9 C8 C14 Pd1 68.6(16) . . . . ?
C9 C8 C14 Pd1' 55.6(17) . . . . ?
C9 C8 C14 C13 -7(2) . . . . ?
Pd1 C13 C14 Pd1' 18.9(7) . . . . ?
Pd1 C13 C14 C8 99.9(12) . . . . ?
Pd1' C13 C14 Pd1 -18.9(7) . . . . ?
Pd1' C13 C14 C8 81.0(14) . . . . ?
C12 C13 C14 Pd1 -91.0(13) . . . . ?
C12 C13 C14 Pd1' -72.1(14) . . . . ?
C12 C13 C14 C8 9(2) . . . . ?
Pd2 Pd1 C14 Pd1' 54.6(19) . . . . ?
Pd2 Pd1 C14 C8 7.0(9) . . . . ?
Pd2 Pd1 C14 C13 127.1(9) . . . . ?
Pd3 Pd1 C14 Pd1' -1.2(18) . . . . ?
Pd3 Pd1 C14 C8 -48.8(10) . . . . ?
Pd3 Pd1 C14 C13 71.2(8) . . . . ?
Br1 Pd1 C14 Pd1' -155.9(19) . . . . ?
Br1 Pd1 C14 C8 156.5(10) . . . . ?
Br1 Pd1 C14 C13 -83.4(8) . . . . ?
C1 Pd1 C14 Pd1' 94.6(19) . . . . ?
C1 Pd1 C14 C8 47.1(12) . . . . ?
C1 Pd1 C14 C13 167.1(8) . . . . ?
C6 Pd1 C14 Pd1' 18(2) . . . . ?
C6 Pd1 C14 C8 -30(2) . . . . ?
C6 Pd1 C14 C13 90.5(15) . . . . ?
C7 Pd1 C14 Pd1' 99(2) . . . . ?
C7 Pd1 C14 C8 51.2(16) . . . . ?
C7 Pd1 C14 C13 171.2(10) . . . . ?
C13 Pd1 C14 Pd1' -72(2) . . . . ?
C13 Pd1 C14 C8 -120.0(15) . . . . ?
Pd2' Pd1' C14 Pd1 -128.0(19) . . . . ?
Pd2' Pd1' C14 C8 7.7(9) . . . . ?
Pd2' Pd1' C14 C13 132.5(10) . . . . ?
Pd3' Pd1' C14 Pd1 -178(2) . . . . ?
Pd3' Pd1' C14 C8 -42.6(12) . . . . ?
Pd3' Pd1' C14 C13 82.2(11) . . . . ?
Br1' Pd1' C14 Pd1 23.0(17) . . . . ?
Br1' Pd1' C14 C8 158.7(10) . . . . ?
Br1' Pd1' C14 C13 -76.5(10) . . . . ?
C5 Pd1' C14 Pd1 -148(5) . . . . ?
C5 Pd1' C14 C8 -13(4) . . . . ?
C5 Pd1' C14 C13 112(4) . . . . ?
C6 Pd1' C14 Pd1 -24(3) . . . . ?
C6 Pd1' C14 C8 112(4) . . . . ?
C6 Pd1' C14 C13 -123(4) . . . . ?
C7 Pd1' C14 Pd1 -37.8(14) . . . . ?
C7 Pd1' C14 C8 97.9(16) . . . . ?
C7 Pd1' C14 C13 -137.3(18) . . . . ?
C12 Pd1' C14 Pd1 127(2) . . . . ?
C12 Pd1' C14 C8 -96.9(10) . . . . ?
C12 Pd1' C14 C13 27.9(8) . . . . ?
C13 Pd1' C14 Pd1 99(2) . . . . ?
C13 Pd1' C14 C8 -124.8(14) . . . . ?
